data_7063300
loop_
_publ_author_name
'Guseinov, Firudin I.'
'Ovsyannikov, Viacheslav O.'
'Shuvalova, Elena V.'
'Kustov, Leonid M.'
'Kobrakov, Konstantin I.'
'Samigullina, Aida I.'
'Mahmudov, Kamran T.'

_publ_section_title
;
 Unexpected 20-membered macrocycles obtained by the condensation of
 \a,\a-dihalo-\b-oxoaldehydes with diaminofurazan
;
_journal_issue 29
_journal_name_full 'New Journal of Chemistry'
_journal_page_first 12869
_journal_page_last 12872
_journal_paper_doi 10.1039/D4NJ01789G
_journal_volume 48
_journal_year 2024
_chemical_absolute_configuration unk
_chemical_formula_moiety '2(C44 H28 Cl12 N16 O8), 5.868(C2 H6 O S), 2.132(C3 H7 N O), C2 H3 N'
_chemical_formula_sum 'C108.13 H109.13 Cl24 N35.13 O24 S5.87'
_chemical_formula_weight 3323.80
_space_group_crystal_system triclinic
_space_group_IT_number 1
_space_group_name_Hall 'P 1'
_space_group_name_H-M_alt 'P 1'
_atom_sites_solution_hydrogens geom
_atom_sites_solution_primary dual
_atom_sites_solution_secondary difmap
_audit_creation_date 2024-02-06
_audit_creation_method
;
Olex2 1.3
(compiled 2019.09.11 svn.r3662 for OlexSys, GUI svn.r5938)
;
_audit_update_record
;
2024-03-06 deposited with the CCDC.	2024-07-01 downloaded from the CCDC.
;
_cell_angle_alpha 78.320(2)
_cell_angle_beta 88.543(2)
_cell_angle_gamma 81.663(2)
_cell_formula_units_Z 1
_cell_length_a 9.7467(2)
_cell_length_b 17.9670(4)
_cell_length_c 21.3451(4)
_cell_measurement_reflns_used 32205
_cell_measurement_temperature 100.00(10)
_cell_measurement_theta_max 77.5850
_cell_measurement_theta_min 2.5260
_cell_volume 3621.82(13)
_computing_cell_refinement 'CrysAlisPro 1.171.43.92a (Rigaku OD, 2023)'
_computing_data_collection 'CrysAlisPro system (CCD 43.92a 64-bit (release 05-10-2023))'
_computing_data_reduction 'CrysAlisPro 1.171.43.92a (Rigaku OD, 2023)'
_computing_molecular_graphics 'Olex2 1.3 (Dolomanov et al., 2009)'
_computing_publication_material 'Olex2 1.3 (Dolomanov et al., 2009)'
_computing_structure_refinement 'XL n/a (Sheldrick, 2008)'
_diffrn_ambient_environment N~2~
_diffrn_ambient_temperature 100.00(10)
_diffrn_detector 'Hybrid Pixel Array Detector'
_diffrn_detector_area_resol_mean 10.0000
_diffrn_detector_type HyPix
_diffrn_measured_fraction_theta_full 0.999
_diffrn_measured_fraction_theta_max 0.981
_diffrn_measurement_details
;
List of Runs (angles in degrees, time in seconds):

  # Type    Start    End  Width  t~exp~   \w     \q     \k     \f   Frames
#--------------------------------------------------------------------------
  1  \w    -74.00  27.00   0.50    3.00    --  -46.46  85.00 171.00  202
  2  \w    -21.00  74.00   0.50    3.00    --   46.46 -85.00  52.00  190
  3  \w    -21.00  74.00   0.50    3.00    --   46.46 -85.00  52.00  190
  4  \w   -119.00 -19.00   0.50   11.00    --  -91.75  85.00 171.00  200
  5  \w   -164.00 -79.00   0.50   11.00    --  -91.75 -85.00  52.00  170
  6  \w    101.00 178.00   0.50   11.00    --  113.25  85.00 171.00  154
  7  \w    -86.00 -13.00   0.50    3.00    --  -46.46 125.00-120.00  146
  8  \w    -27.00  29.00   0.50    3.00    --  -46.46  19.00 -60.00  112
  9  \w   -101.00 -60.00   0.50    3.00    --  -46.46 -38.00 -60.00   82
 10  \w   -116.00 -31.00   0.50    3.00    --  -46.46 -57.00  30.00  170
 11  \w    -20.00  11.00   0.50    3.00    --  -46.46  19.00  90.00   62
 12  \w    -29.00  -3.00   0.50    3.00    --   46.46 -19.00 -90.00   52
 13  \w    -27.00  18.00   0.50    3.00    --   46.46 -19.00 150.00   90
 14  \w     54.00  93.00   0.50    3.00    --   46.46-125.00-120.00   78
 15  \w    -27.00  42.00   0.50    3.00    --   46.46 -38.00  60.00  138
 16  \w    -51.00 -21.00   0.50   11.00    --  -91.75  45.00  30.00   60
 17  \w    -45.00 -20.00   0.50   11.00    --  -91.75  45.00 -30.00   50
 18  \w     48.00 106.00   0.50   11.00    --  113.25 -95.00-150.00  116
 19  \w     41.00  71.00   0.50   11.00    --  113.25 -61.00 -60.00   60
 20  \w     44.00  69.00   0.50   11.00    --  113.25 -61.00  60.00   50
 21  \w     80.00 108.00   0.50   11.00    --  113.25-106.00-179.19   56
 22  \w     42.00  67.00   0.50   11.00    --  113.25 -61.00-120.00   50
 23  \w     61.00 108.00   0.50   11.00    --  113.25-106.00  30.98   94
 24  \w    101.00 174.00   0.50   11.00    --  113.25  30.00  90.00  146
 25  \w    100.00 158.00   0.50   11.00    --  113.25  30.00-150.00  116
 26  \w     74.00 104.00   0.50   11.00    --  113.25 -95.00-180.00   60
 27  \w     49.00 103.00   0.50   11.00    --  113.25 -95.00-120.00  108
 28  \w     75.00 106.00   0.50   11.00    --  113.25 -95.00  30.00   62
 29  \w    112.00 154.00   0.50   11.00    --  113.25  61.00  30.00   84
 30  \w     96.00 178.00   0.50   11.00    --  113.25  15.00 -60.00  164
 31  \w     43.00 105.00   0.50   11.00    --  113.25 -95.00 -60.00  124
 32  \w     67.00 107.00   0.50   11.00    --  113.25-125.00  30.00   80
 33  \w    148.00 173.00   0.50   11.00    --  113.25  61.00-150.00   50
 34  \w    115.00 140.00   0.50   11.00    --  113.25 -84.00 138.09   50
 35  \w     52.00 106.00   0.50   11.00    --  113.25 -95.00  90.00  108
 36  \w     43.00  68.00   0.50   11.00    --  113.25 -77.00-120.00   50
 37  \w     53.00 107.00   0.50   11.00    --  113.25-103.00 136.69  108
 38  \w     43.00  69.00   0.50   11.00    --  113.25 -95.00-180.00   52
 39  \w     71.00 111.00   0.50   11.00    --  113.25-125.00 -30.00   80
 40  \w    104.00 177.00   0.50   11.00    --  113.25  30.00   0.00  146
 41  \w     78.00 111.00   0.50   11.00    --  113.25-125.00   0.00   66
 42  \w     41.00  71.00   0.50   11.00    --  113.25 -61.00   0.00   60
 43  \w     42.00  70.00   0.50   11.00    --  113.25 -61.00 150.00   56
 44  \w     48.00  83.00   0.50   11.00    --  113.25 -95.00   0.00   70
 45  \w     41.00  71.00   0.50   11.00    --  113.25 -61.00  30.00   60
 46  \w     48.00  74.00   0.50   11.00    --  113.25-125.00   0.00   52
 47  \w     42.00 103.00   0.50   11.00    --  113.25 -95.00 -90.00  122
 48  \w    106.00 131.00   0.50   11.00    --  113.25  61.00  60.00   50
 49  \w    135.00 172.00   0.50   11.00    --  113.25  61.00  60.00   74
 50  \w    103.00 177.00   0.50   11.00    --  113.25  30.00-120.00  148
 51  \w     44.00 111.00   0.50   11.00    --  113.25-125.00 150.00  134
 52  \w    100.00 178.00   0.50   11.00    --  113.25  45.00 -60.00  156
 53  \w     78.00 104.00   0.50   11.00    --  113.25 -95.00  60.00   52
 54  \w     59.00 111.00   0.50   11.00    --  113.25-125.00-150.00  104
 55  \w     43.00 110.00   0.50   11.00    --  113.25-125.00  90.00  134
 56  \w     95.00 152.00   0.50   11.00    --  113.25 125.00 120.00  114
 57  \w    101.00 150.00   0.50   11.00    --  113.25  45.00 150.00   98
 58  \w     45.00 111.00   0.50   11.00    --  113.25-125.00  60.00  132
 59  \w    129.00 155.00   0.50   11.00    --  113.25  45.00  90.00   52
 60  \w    106.00 131.00   0.50   11.00    --  113.25  61.00-150.00   50
 61  \w    117.00 142.00   0.50   11.00    --  113.25  15.00  60.00   50
 62  \w     56.00  82.00   0.50   11.00    --  113.25 -84.00 138.09   52
 63  \w     86.00 111.00   0.50   11.00    --  113.25-125.00-180.00   50
 64  \w     53.00  80.00   0.50   11.00    --  113.25-125.00-180.00   54
 65  \w     61.00  87.00   0.50   11.00    --  113.25 -77.00 -30.00   52
 66  \w     41.00  76.00   0.50   11.00    --  113.25 -77.00 150.00   70
 67  \w     45.00  93.00   0.50   11.00    --  113.25 -95.00 -30.00   96
 68  \w     80.00 106.00   0.50   11.00    --  113.25 -95.00 150.00   52
 69  \w    131.00 177.00   0.50   11.00    --  113.25  30.00 -30.00   92
 70  \w    100.00 176.00   0.50   11.00    --  113.25  45.00 120.00  152
 71  \w     41.00  67.00   0.50   11.00    --  113.25 -61.00-150.00   52
 72  \w     87.00 113.00   0.50   11.00    --  113.25 -88.00 165.96   52
 73  \w     73.00  99.00   0.50   11.00    --  113.25 -85.00  52.00   52
;
_diffrn_measurement_device 'four-circle diffractometer'
_diffrn_measurement_device_type 'XtaLAB Synergy, Dualflex, HyPix'
_diffrn_measurement_method '\w scans'
_diffrn_orient_matrix_type 'CrysAlisPro convention (1999,Acta A55,543-557)'
_diffrn_orient_matrix_UB_11 0.1242525000
_diffrn_orient_matrix_UB_12 -0.0495925000
_diffrn_orient_matrix_UB_13 -0.0243509000
_diffrn_orient_matrix_UB_21 -0.0065303000
_diffrn_orient_matrix_UB_22 -0.0630836000
_diffrn_orient_matrix_UB_23 0.0603421000
_diffrn_orient_matrix_UB_31 -0.1001922000
_diffrn_orient_matrix_UB_32 -0.0372416000
_diffrn_orient_matrix_UB_33 -0.0346071000
_diffrn_radiation_monochromator mirror
_diffrn_radiation_probe x-ray
_diffrn_radiation_type 'Cu K\a'
_diffrn_radiation_wavelength 1.54184
_diffrn_reflns_av_R_equivalents 0.0605
_diffrn_reflns_av_unetI/netI 0.0508
_diffrn_reflns_Laue_measured_fraction_full 0.999
_diffrn_reflns_Laue_measured_fraction_max 0.981
_diffrn_reflns_limit_h_max 11
_diffrn_reflns_limit_h_min -12
_diffrn_reflns_limit_k_max 22
_diffrn_reflns_limit_k_min -22
_diffrn_reflns_limit_l_max 26
_diffrn_reflns_limit_l_min -27
_diffrn_reflns_number 76433
_diffrn_reflns_point_group_measured_fraction_full 0.755
_diffrn_reflns_point_group_measured_fraction_max 0.724
_diffrn_reflns_theta_full 67.684
_diffrn_reflns_theta_max 79.979
_diffrn_reflns_theta_min 2.537
_diffrn_source 'micro-focus sealed X-ray tube'
_diffrn_source_type 'PhotonJet (Cu) X-ray Source'
_exptl_absorpt_coefficient_mu 5.580
_exptl_absorpt_correction_T_max 1.000
_exptl_absorpt_correction_T_min 0.438
_exptl_absorpt_correction_type gaussian
_exptl_absorpt_process_details
;
CrysAlisPro 1.171.43.92a (Rigaku Oxford Diffraction, 2023)
Numerical absorption correction based on gaussian integration over
a multifaceted crystal model
Empirical absorption correction using spherical harmonics,
implemented in SCALE3 ABSPACK scaling algorithm.
;
_exptl_crystal_colour colorless
_exptl_crystal_density_diffrn 1.524
_exptl_crystal_density_method 'not measured'
_exptl_crystal_description prism
_exptl_crystal_F_000 1697.7
_exptl_crystal_size_max 0.18
_exptl_crystal_size_mid 0.05
_exptl_crystal_size_min 0.03
_refine_diff_density_max 0.775
_refine_diff_density_min -1.032
_refine_diff_density_rms 0.079
_refine_ls_abs_structure_details
;
 Flack x determined using 5913 quotients [(I+)-(I-)]/[(I+)+(I-)]
 (Parsons, Flack and Wagner, Acta Cryst. B69 (2013) 249-259).
;
_refine_ls_abs_structure_Flack 0.074(8)
_refine_ls_extinction_method none
_refine_ls_goodness_of_fit_ref 1.042
_refine_ls_hydrogen_treatment constr
_refine_ls_matrix_type full
_refine_ls_number_parameters 1822
_refine_ls_number_reflns 22939
_refine_ls_number_restraints 39
_refine_ls_restrained_S_all 1.042
_refine_ls_R_factor_all 0.0592
_refine_ls_R_factor_gt 0.0540
_refine_ls_shift/su_max 0.012
_refine_ls_shift/su_mean 0.001
_refine_ls_structure_factor_coef Fsqd
_refine_ls_weighting_details 'w=1/[\s^2^(Fo^2^)+(0.0842P)^2^+2.6550P] where P=(Fo^2^+2Fc^2^)/3'
_refine_ls_weighting_scheme calc
_refine_ls_wR_factor_gt 0.1396
_refine_ls_wR_factor_ref 0.1428
_reflns_Friedel_coverage 0.477
_reflns_Friedel_fraction_full 0.511
_reflns_Friedel_fraction_max 0.468
_reflns_number_gt 20912
_reflns_number_total 22939
_reflns_threshold_expression 'I > 2\s(I)'
_cod_data_source_file d4nj01789g2.cif
_cod_data_source_block G-26
_cod_depositor_comments 'Adding full bibliography for 7063299--7063301.cif.'
_cod_database_code 7063300
_shelxl_version_number 2014/6
_chemical_oxdiff_formula C110H126Cl24N34S7O24
_chemical_oxdiff_usercomment G-26
_shelx_space_group_comment
;
The symmetry employed for this shelxl refinement is uniquely defined
by the following loop, which should always be used as a source of
symmetry information in preference to the above space-group names.
They are only intended as comments.
;
_shelx_estimated_absorpt_t_max 0.850
_shelx_estimated_absorpt_t_min 0.433
_platon_squeeze_void_probe_radius 1.20
_reflns_odcompleteness_completeness 99.32
_reflns_odcompleteness_iscentric 1
_reflns_odcompleteness_theta 77.17
_olex2_refinement_description
;
1. Fixed Uiso
 At 1.2 times of:
  All C(H) groups, All C(H,H) groups, All N(H) groups
 At 1.5 times of:
  All C(H,H,H) groups, All C(H,H,H,H,H,H) groups
2. Restrained distances
 S79-C80 \\sim C80A-S79A
 with sigma of 0.02
 S79-O79 \\sim O79-S79A
 with sigma of 0.02
 S79A-C81 \\sim C81-S79
 with sigma of 0.02
 C52A-C51A \\sim C51A-C52C
 with sigma of 0.02
 C52A-C53A \\sim C52C-C53C
 with sigma of 0.02
 C53A-C51A \\sim C51A-C53C
 with sigma of 0.04
 C56A-C51A \\sim C51A-C56C
 with sigma of 0.02
 C55A-C51A \\sim C51A-C55C
 with sigma of 0.04
 C55A-C56A \\sim C55C-C56C
 with sigma of 0.02
 C54A-Cl9 \\sim C54C-Cl25
 with sigma of 0.02
 C53A-C54A \\sim C53C-C54C
 with sigma of 0.02
 C54A-C52A \\sim C52C-C54C
 with sigma of 0.04
 C54A-C56A \\sim C56C-C54C
 with sigma of 0.04
 C54A-C55A \\sim C54C-C55C
 with sigma of 0.02
 C63A-C59A \\sim C59A-C63C
 with sigma of 0.04
 C63A-C64A \\sim C64C-C63C
 with sigma of 0.02
 C64A-C59A \\sim C59A-C64C
 with sigma of 0.02
 C64A-C60A \\sim C60A-C64C
 with sigma of 0.04
 C62A-Cl12 \\sim C62C-Cl26
 with sigma of 0.02
 C63A-C62A \\sim C63C-C62C
 with sigma of 0.02
 C62A-C64A \\sim C62C-C64C
 with sigma of 0.04
 C62A-C61A \\sim C62C-C61C
 with sigma of 0.02
 C61C-C59A \\sim C59A-C61A
 with sigma of 0.02
 C61A-C63A \\sim C61C-C63C
 with sigma of 0.02
 C62A-C60A \\sim C60A-C62C
 with sigma of 0.04
 C61C-C60A \\sim C60A-C61A
 with sigma of 0.02
3. Restrained planarity
 Cl25, C50A, C51A, C52C, C53C, C54C, C55C, C56C
 with sigma of 0.01
 Cl12, C58A, C59A, C60A, C61A, C62A, C63A, C64A
 with sigma of 0.01
4. Uiso/Uaniso restraints and constraints
Uanis(S79A) = Uanis(S79)
Uanis(C80) = Uanis(C80A)
Uanis(C90) = Uanis(C90A)
Uanis(C91) = Uanis(C91A)
Uanis(O89A) = Uanis(O92)
Uanis(O95) = Uanis(O95A)
Uanis(C97) = Uanis(C98A) = Uanis(C97A) = Uanis(C96)
Uanis(C52A) = Uanis(C52C)
Uanis(Cl9) = Uanis(Cl25)
Uanis(C53C) = Uanis(C53A)
Uanis(C56C) = Uanis(C56A)
Uanis(C55A) = Uanis(C55C)
Uanis(C54A) = Uanis(C54C)
Uanis(Cl12) = Uanis(Cl26)
Uanis(C63A) = Uanis(C63C)
Uanis(C64A) = Uanis(C64C)
Uanis(C62A) = Uanis(C62C) = Uanis(C61C) = Uanis(C61A)
5. Others
 Sof(S89A)=Sof(O89A)=Sof(C90A)=Sof(H90D)=Sof(H90E)=Sof(H90F)=Sof(C91A)=
 Sof(H91D)=Sof(H91E)=Sof(H91F)=1-FVAR(1)
 Sof(O92)=Sof(N89)=Sof(C90)=Sof(H90A)=Sof(H90B)=Sof(H90C)=Sof(C91)=Sof(H91A)=
 Sof(H91B)=Sof(H91C)=Sof(C92)=Sof(H92)=FVAR(1)
 Sof(S79A)=Sof(C80A)=Sof(H80D)=Sof(H80E)=Sof(H80F)=Sof(H81D)=Sof(H81E)=
 Sof(H81F)=1-FVAR(2)
 Sof(S79)=Sof(C80)=Sof(H80A)=Sof(H80B)=Sof(H80C)=Sof(H81A)=Sof(H81B)=Sof(H81C)=
 FVAR(2)
 Sof(O95A)=Sof(N96A)=Sof(C95A)=Sof(H95A)=Sof(C97A)=Sof(H97A)=Sof(H97B)=
 Sof(H97C)=Sof(C98A)=Sof(H98A)=Sof(H98B)=Sof(H98C)=1-FVAR(3)
 Sof(S95)=Sof(O95)=Sof(C96)=Sof(H96A)=Sof(H96B)=Sof(H96C)=Sof(C97)=Sof(H97D)=
 Sof(H97E)=Sof(H97F)=FVAR(3)
 Sof(Cl25)=Sof(C52C)=Sof(H52C)=Sof(C53C)=Sof(H53C)=Sof(C54C)=Sof(C55C)=
 Sof(H55C)=Sof(C56C)=Sof(H56C)=1-FVAR(4)
 Sof(Cl9)=Sof(C52A)=Sof(H52A)=Sof(C53A)=Sof(H53A)=Sof(C54A)=Sof(C55A)=
 Sof(H55A)=Sof(C56A)=Sof(H56A)=FVAR(4)
 Sof(Cl26)=Sof(H60B)=Sof(C61C)=Sof(H61C)=Sof(C62C)=Sof(C63C)=Sof(H63C)=
 Sof(C64C)=Sof(H64C)=1-FVAR(5)
 Sof(Cl12)=Sof(H60A)=Sof(C61A)=Sof(H61A)=Sof(C62A)=Sof(C63A)=Sof(H63A)=
 Sof(C64A)=Sof(H64A)=FVAR(5)
6.a Free rotating group:
 S89A(O89A,C90A,C91A), O92(N89,C90,C91,C92), S95(O95,C96,C97), O95A(N96A,C95A,
 C97A,C98A)
6.b Ternary CH refined with riding coordinates:
 C7A(H7A), C15A(H15A), C23A(H23A), C31A(H31A), C7B(H7B), C15B(H15B),
 C23B(H23B), C31B(H31B)
6.c Me refined with riding coordinates:
 C71(H71A,H71B,H71C), C72(H72A,H72B,H72C), C74(H74A,H74B,H74C), C75(H75A,H75B,
 H75C), C77(H77A,H77B,H77C), C78(H78A,H78B,H78C), C80(H80A,H80B,H80C),
 C80A(H80D,H80E,H80F), C81(H81A,H81B,H81C), C81(H81D,H81E,H81F), C83(H83A,H83B,
 H83C), C84(H84A,H84B,H84C), C90A(H90D,H90E,H90F), C91A(H91D,H91E,H91F),
 C90(H90A,H90B,H90C), C91(H91A,H91B,H91C), C96(H96A,H96B,H96C), C97(H97D,H97E,
 H97F), C97A(H97A,H97B,H97C), C98A(H98A,H98B,H98C), C86(H86A,H86B,H86C),
 C87(H87A,H87B,H87C)
6.d Aromatic/amide H refined with riding coordinates:
 N6A(H6A), N8A(H8A), N14A(H14A), N16A(H16A), N22A(H22A), N24A(H24A),
 N30A(H30A), N32A(H32A), C36A(H36A), C37A(H37A), C39A(H39A), C40A(H40A),
 C44A(H44A), C45A(H45A), C47A(H47A), C48A(H48A), C52A(H52A), C52C(H52C),
 C53A(H53A), C53C(H53C), C55A(H55A), C55C(H55C), C56A(H56A), C56C(H56C),
 C60A(H60A), C60A(H60B), C61A(H61A), C61C(H61C), C63A(H63A), C63C(H63C),
 C64A(H64A), C64C(H64C), N6B(H6B), N8B(H8B), N14B(H14B), N16B(H16B), N22B(H22B),
  N24B(H24B), N30B(H30B), N32B(H32B), C36B(H36B), C37B(H37B), C39B(H39B),
 C40B(H40B), C44B(H44B), C45B(H45B), C47B(H47B), C48B(H48B), C52B(H52B),
 C53B(H53B), C55B(H55B), C56B(H56B), C60B(H60C), C61B(H61B), C63B(H63B),
 C64B(H64B), C92(H92), C95A(H95A), C88(H88)
6.e Idealised Me refined as rotating group:
 C94(H94A,H94B,H94C)
;
_olex2_submission_special_instructions 'No special instructions were received'
_oxdiff_exptl_absorpt_empirical_details
;
Empirical correction (ABSPACK) includes:
- Absorption correction using spherical harmonics
- Frame scaling
;
_oxdiff_exptl_absorpt_empirical_full_max 1.974
_oxdiff_exptl_absorpt_empirical_full_min 0.576

loop_
_space_group_symop_operation_xyz
'x, y, z'

loop_
_atom_site_label
_atom_site_type_symbol
_atom_site_fract_x
_atom_site_fract_y
_atom_site_fract_z
_atom_site_U_iso_or_equiv
_atom_site_adp_type
_atom_site_occupancy
_atom_site_site_symmetry_order
_atom_site_calc_flag
_atom_site_refinement_flags_posn
_atom_site_refinement_flags_adp
_atom_site_refinement_flags_occupancy
_atom_site_disorder_assembly
_atom_site_disorder_group
Cl1 Cl 0.82649(16) 0.57479(8) -0.01931(7) 0.0348(3) Uani 1 1 d . . . . .
Cl2 Cl 0.72324(15) 0.73713(8) -0.06670(6) 0.0302(3) Uani 1 1 d . . . . .
Cl3 Cl 0.13234(16) 0.58041(10) -0.12290(8) 0.0400(3) Uani 1 1 d . . . . .
Cl4 Cl 0.59839(15) 1.06509(8) 0.04825(7) 0.0336(3) Uani 1 1 d . . . . .
Cl5 Cl 0.62342(17) 1.10502(8) 0.17332(8) 0.0380(3) Uani 1 1 d . . . . .
Cl6 Cl -0.0942(2) 1.19480(13) 0.08966(11) 0.0613(6) Uani 1 1 d . . . . .
Cl7 Cl 0.8156(2) 0.92039(11) 0.45704(10) 0.0544(5) Uani 1 1 d . . . . .
Cl8 Cl 0.9136(2) 0.76908(12) 0.53465(8) 0.0560(5) Uani 1 1 d . . . . .
Cl9 Cl 0.2951(5) 0.88463(17) 0.68289(17) 0.0658(10) Uani 0.764(7) 1 d D . P A 1
Cl10 Cl 1.03324(19) 0.40405(11) 0.42481(8) 0.0462(4) Uani 1 1 d . . . . .
Cl11 Cl 0.79373(17) 0.43139(11) 0.34086(8) 0.0463(4) Uani 1 1 d . . . . .
Cl12 Cl 0.8894(11) 0.0639(5) 0.2995(5) 0.0729(16) Uani 0.550(12) 1 d D . P B 1
Cl25 Cl 0.2151(16) 0.8909(6) 0.6618(6) 0.0658(10) Uani 0.236(7) 1 d D . P A 2
Cl26 Cl 0.9479(13) 0.0489(6) 0.3076(6) 0.0729(16) Uani 0.450(12) 1 d D . P B 2
O1A O 1.1835(5) 0.6446(3) 0.1612(2) 0.0488(13) Uani 1 1 d . . . . .
O9A O 0.9758(4) 0.8978(2) -0.0010(2) 0.0314(9) Uani 1 1 d . . . . .
O17A O 1.0812(6) 0.8402(4) 0.2314(3) 0.0585(16) Uani 1 1 d . . . . .
O25A O 1.2463(5) 0.6242(3) 0.4185(2) 0.0477(12) Uani 1 1 d . . . . .
O34A O 0.5710(5) 0.6546(3) 0.0819(2) 0.0325(9) Uani 1 1 d . . . . .
O42A O 0.4604(5) 0.9379(2) 0.1821(2) 0.0423(11) Uani 1 1 d . . . . .
O50A O 0.6216(6) 0.7703(3) 0.4340(3) 0.0456(11) Uani 1 1 d . . . . .
O58A O 1.1695(6) 0.3841(3) 0.2865(3) 0.0492(12) Uani 1 1 d . . . . .
N2A N 1.0772(6) 0.6606(3) 0.1152(3) 0.0402(13) Uani 1 1 d . . . . .
N5A N 1.1459(6) 0.5966(4) 0.2163(3) 0.0417(13) Uani 1 1 d . . . . .
N6A N 0.8600(5) 0.6216(3) 0.1078(2) 0.0280(10) Uani 1 1 d . . . . .
H6A H 0.8042 0.5869 0.1197 0.034 Uiso 1 1 calc R U . . .
N8A N 0.7779(5) 0.7557(3) 0.0673(2) 0.0254(9) Uani 1 1 d . . . . .
H8A H 0.7043 0.7589 0.0919 0.030 Uiso 1 1 calc R U . . .
N10A N 0.8896(6) 0.9392(3) 0.0381(2) 0.0316(10) Uani 1 1 d . . . . .
N13A N 0.9409(5) 0.8238(3) 0.0032(2) 0.0297(10) Uani 1 1 d . . . . .
N14A N 0.7136(6) 0.9054(3) 0.1130(2) 0.0301(10) Uani 1 1 d . . . . .
H14A H 0.6457 0.8776 0.1220 0.036 Uiso 1 1 calc R U . . .
N16A N 0.7452(6) 0.9377(3) 0.2153(2) 0.0338(12) Uani 1 1 d . . . . .
H16A H 0.6817 0.9490 0.2433 0.041 Uiso 1 1 calc R U . . .
N18A N 0.9750(7) 0.8882(4) 0.1944(3) 0.0447(14) Uani 1 1 d . . . . .
N21A N 1.0370(7) 0.8155(4) 0.2941(3) 0.0512(17) Uani 1 1 d . . . . .
N22A N 0.8293(6) 0.8391(3) 0.3484(2) 0.0381(12) Uani 1 1 d . . . . .
H22A H 0.7418 0.8601 0.3473 0.046 Uiso 1 1 calc R U . . .
N24A N 0.9006(6) 0.7111(3) 0.4097(3) 0.0363(12) Uani 1 1 d . . . . .
H24A H 0.8248 0.6894 0.4124 0.044 Uiso 1 1 calc R U . . .
N26A N 1.1416(6) 0.6816(4) 0.4308(3) 0.0425(13) Uani 1 1 d . . . . .
N29A N 1.1895(6) 0.5725(4) 0.3878(3) 0.0457(14) Uani 1 1 d . . . . .
N30A N 0.9648(6) 0.5678(3) 0.3509(3) 0.0387(12) Uani 1 1 d . . . . .
H30A H 0.8753 0.5821 0.3549 0.046 Uiso 1 1 calc R U . . .
N32A N 0.9554(6) 0.5315(3) 0.2481(2) 0.0343(11) Uani 1 1 d . . . . .
H32A H 0.8821 0.5136 0.2371 0.041 Uiso 1 1 calc R U . . .
C1 C 0.2682(6) 0.5999(3) -0.0814(3) 0.0295(12) Uani 1 1 d . . . . .
C3A C 0.9794(6) 0.6216(3) 0.1409(3) 0.0285(11) Uani 1 1 d . . . . .
C4A C 1.0243(7) 0.5811(4) 0.2045(3) 0.0334(13) Uani 1 1 d . . . . .
C7A C 0.8328(6) 0.6832(3) 0.0515(3) 0.0261(11) Uani 1 1 d . . . . .
H7A H 0.9243 0.6898 0.0305 0.031 Uiso 1 1 calc R U . . .
C11A C 0.8073(6) 0.8914(3) 0.0669(3) 0.0267(11) Uani 1 1 d . . . . .
C12A C 0.8386(6) 0.8201(3) 0.0447(3) 0.0248(10) Uani 1 1 d . . . . .
C15A C 0.7249(7) 0.9652(3) 0.1470(3) 0.0294(12) Uani 1 1 d . . . . .
H15A H 0.8092 0.9886 0.1304 0.035 Uiso 1 1 calc R U . . .
C19A C 0.8692(7) 0.8933(4) 0.2334(3) 0.0349(13) Uani 1 1 d . . . . .
C20A C 0.9093(7) 0.8485(4) 0.2950(3) 0.0361(14) Uani 1 1 d . . . . .
C23A C 0.8912(7) 0.7940(4) 0.4067(3) 0.0390(15) Uani 1 1 d . . . . .
H23A H 0.9883 0.8056 0.4077 0.047 Uiso 1 1 calc R U . . .
C27A C 1.0274(7) 0.6677(4) 0.4083(3) 0.0370(14) Uani 1 1 d . . . . .
C28A C 1.0568(7) 0.6002(4) 0.3806(3) 0.0396(15) Uani 1 1 d . . . . .
C31A C 1.0107(7) 0.5105(4) 0.3130(3) 0.0357(14) Uani 1 1 d . . . . .
H31A H 1.1140 0.5062 0.3098 0.043 Uiso 1 1 calc R U . . .
C33A C 0.7411(6) 0.6602(3) 0.0023(3) 0.0266(11) Uani 1 1 d . . . . .
C34A C 0.5949(6) 0.6479(3) 0.0269(3) 0.0276(12) Uani 1 1 d . . . . .
C35A C 0.4858(6) 0.6304(3) -0.0134(3) 0.0269(11) Uani 1 1 d . . . . .
C36A C 0.5068(6) 0.6177(3) -0.0759(3) 0.0271(11) Uani 1 1 d . . . . .
H36A H 0.5958 0.6195 -0.0948 0.033 Uiso 1 1 calc R U . . .
C37A C 0.3986(6) 0.6027(3) -0.1102(3) 0.0282(11) Uani 1 1 d . . . . .
H37A H 0.4128 0.5943 -0.1526 0.034 Uiso 1 1 calc R U . . .
C39A C 0.2452(7) 0.6134(4) -0.0202(3) 0.0351(13) Uani 1 1 d . . . . .
H39A H 0.1560 0.6116 -0.0014 0.042 Uiso 1 1 calc R U . . .
C40A C 0.3534(6) 0.6296(4) 0.0137(3) 0.0305(12) Uani 1 1 d . . . . .
H40A H 0.3375 0.6401 0.0553 0.037 Uiso 1 1 calc R U . . .
C41A C 0.5985(6) 1.0302(3) 0.1324(3) 0.0299(12) Uani 1 1 d . . . . .
C42A C 0.4596(7) 1.0039(3) 0.1528(3) 0.0305(12) Uani 1 1 d . . . . .
C43A C 0.3251(6) 1.0552(3) 0.1370(3) 0.0284(12) Uani 1 1 d . . . . .
C44A C 0.3122(7) 1.1323(4) 0.1070(3) 0.0350(13) Uani 1 1 d . . . . .
H44A H 0.3931 1.1556 0.0954 0.042 Uiso 1 1 calc R U . . .
C45A C 0.1833(7) 1.1751(4) 0.0941(3) 0.0414(16) Uani 1 1 d . . . . .
H45A H 0.1756 1.2282 0.0756 0.050 Uiso 1 1 calc R U . . .
C46A C 0.0675(7) 1.1414(4) 0.1078(3) 0.0414(16) Uani 1 1 d . . . . .
C47A C 0.0757(9) 1.0634(5) 0.1368(4) 0.055(2) Uani 1 1 d . . . . .
H47A H -0.0061 1.0402 0.1460 0.066 Uiso 1 1 calc R U . . .
C48A C 0.2031(7) 1.0215(4) 0.1514(3) 0.0372(14) Uani 1 1 d . . . . .
H48A H 0.2098 0.9689 0.1717 0.045 Uiso 1 1 calc R U . . .
C49A C 0.8160(8) 0.8189(4) 0.4653(3) 0.0453(16) Uani 1 1 d . . . . .
C50A C 0.6665(8) 0.7993(3) 0.4742(3) 0.0415(15) Uani 1 1 d . . . . .
C51A C 0.5761(9) 0.8250(3) 0.5258(3) 0.0500(19) Uani 1 1 d D . . . .
C52A C 0.6241(13) 0.8619(6) 0.5714(4) 0.049(3) Uani 0.764(7) 1 d D . P A 1
H52A H 0.7161 0.8739 0.5691 0.058 Uiso 0.764(7) 1 calc R U P A 1
C52C C 0.586(4) 0.8539(13) 0.5810(10) 0.049(3) Uani 0.236(7) 1 d D . P A 2
H52C H 0.6761 0.8612 0.5926 0.058 Uiso 0.236(7) 1 calc R U P A 2
C53A C 0.5365(16) 0.8806(7) 0.6193(5) 0.055(3) Uani 0.764(7) 1 d D . P A 1
H53A H 0.5665 0.9071 0.6495 0.066 Uiso 0.764(7) 1 calc R U P A 1
C53C C 0.480(4) 0.8729(14) 0.6201(14) 0.055(3) Uani 0.236(7) 1 d D . P A 2
H53C H 0.5003 0.8923 0.6564 0.066 Uiso 0.236(7) 1 calc R U P A 2
C54A C 0.4040(16) 0.8604(5) 0.6230(5) 0.050(3) Uani 0.764(7) 1 d D . P A 1
C54C C 0.344(4) 0.8655(8) 0.6098(11) 0.050(3) Uani 0.236(7) 1 d D . P A 2
C55A C 0.3556(13) 0.8208(5) 0.5797(5) 0.051(3) Uani 0.764(7) 1 d D . P A 1
H55A H 0.2638 0.8086 0.5825 0.061 Uiso 0.764(7) 1 calc R U P A 1
C55C C 0.321(3) 0.8366(13) 0.5556(13) 0.051(3) Uani 0.236(7) 1 d D . P A 2
H55C H 0.2306 0.8296 0.5450 0.061 Uiso 0.236(7) 1 calc R U P A 2
C56A C 0.4458(12) 0.7997(5) 0.5321(5) 0.048(2) Uani 0.764(7) 1 d D . P A 1
H56A H 0.4192 0.7689 0.5045 0.057 Uiso 0.764(7) 1 calc R U P A 1
C56C C 0.435(2) 0.8181(13) 0.5169(14) 0.048(2) Uani 0.236(7) 1 d D . P A 2
H56C H 0.4145 0.7988 0.4804 0.057 Uiso 0.236(7) 1 calc R U P A 2
C57A C 0.9752(7) 0.4301(4) 0.3430(3) 0.0404(15) Uani 1 1 d . . . . .
C58A C 1.0605(7) 0.3687(4) 0.3109(3) 0.0435(16) Uani 1 1 d . . . . .
C59A C 1.0143(6) 0.2937(4) 0.3110(3) 0.0465(17) Uani 1 1 d D . . . .
C60A C 0.9257(9) 0.2572(5) 0.3551(4) 0.0496(18) Uani 1 1 d D . . . .
H60A H 0.8888 0.2824 0.3882 0.060 Uiso 0.550(12) 1 calc R U P B 1
H60B H 0.8824 0.2826 0.3870 0.060 Uiso 0.450(12) 1 calc R U P B 2
C61A C 0.889(3) 0.1880(11) 0.3533(13) 0.058(2) Uani 0.550(12) 1 d D . P B 1
H61A H 0.8322 0.1640 0.3857 0.069 Uiso 0.550(12) 1 calc R U P B 1
C61C C 0.901(4) 0.1844(14) 0.3525(17) 0.058(2) Uani 0.450(12) 1 d D . P B 2
H61C H 0.8323 0.1622 0.3796 0.069 Uiso 0.450(12) 1 calc R U P B 2
C62A C 0.937(2) 0.1522(8) 0.3032(9) 0.058(2) Uani 0.550(12) 1 d D . P B 1
C62C C 0.975(3) 0.1422(10) 0.3106(12) 0.058(2) Uani 0.450(12) 1 d D . P B 2
C63A C 1.026(3) 0.1864(12) 0.2564(10) 0.070(8) Uani 0.550(12) 1 d D . P B 1
H63A H 1.0594 0.1620 0.2224 0.084 Uiso 0.550(12) 1 calc R U P B 1
C63C C 1.073(4) 0.1768(16) 0.2686(15) 0.070(8) Uani 0.450(12) 1 d D . P B 2
H63C H 1.1274 0.1488 0.2413 0.084 Uiso 0.450(12) 1 calc R U P B 2
C64A C 1.063(3) 0.2561(14) 0.2612(13) 0.064(5) Uani 0.550(12) 1 d D . P B 1
H64A H 1.1238 0.2795 0.2301 0.077 Uiso 0.550(12) 1 calc R U P B 1
C64C C 1.086(5) 0.2520(17) 0.2683(18) 0.064(5) Uani 0.450(12) 1 d D . P B 2
H64C H 1.1463 0.2768 0.2379 0.077 Uiso 0.450(12) 1 calc R U P B 2
Cl13 Cl 0.66436(16) -0.07239(8) 0.78169(8) 0.0348(3) Uani 1 1 d . . . . .
Cl14 Cl 0.68294(15) -0.03204(8) 0.90677(7) 0.0320(3) Uani 1 1 d . . . . .
Cl15 Cl 1.37271(17) -0.19437(9) 0.86525(8) 0.0409(3) Uani 1 1 d . . . . .
Cl16 Cl 0.56996(15) 0.26930(7) 1.04768(6) 0.0293(3) Uani 1 1 d . . . . .
Cl17 Cl 0.45384(15) 0.43126(8) 1.01229(7) 0.0312(3) Uani 1 1 d . . . . .
Cl18 Cl 1.14067(19) 0.42572(12) 1.12623(9) 0.0494(4) Uani 1 1 d . . . . .
Cl19 Cl 0.23361(14) 0.64190(8) 0.57453(6) 0.0287(3) Uani 1 1 d . . . . .
Cl20 Cl 0.48262(14) 0.61040(8) 0.65055(7) 0.0289(3) Uani 1 1 d . . . . .
Cl21 Cl -0.37063(16) 0.73501(9) 0.75269(8) 0.0402(3) Uani 1 1 d . . . . .
Cl22 Cl 0.6678(2) 0.31256(11) 0.50033(9) 0.0510(4) Uani 1 1 d . . . . .
Cl23 Cl 0.4129(2) 0.34876(11) 0.42865(8) 0.0530(4) Uani 1 1 d . . . . .
Cl24 Cl 0.1013(4) -0.00270(16) 0.48396(14) 0.0809(8) Uani 1 1 d . . . . .
O1B O 0.2607(6) 0.0902(3) 0.6692(3) 0.0511(14) Uani 1 1 d . . . . .
O9B O 0.3149(4) 0.1211(2) 0.9511(2) 0.0291(8) Uani 1 1 d . . . . .
O17B O 0.0988(4) 0.3862(3) 0.8284(2) 0.0383(11) Uani 1 1 d . . . . .
O25B O 0.0481(5) 0.4076(3) 0.5786(2) 0.0408(11) Uani 1 1 d . . . . .
O34B O 0.8494(4) 0.0887(2) 0.7844(2) 0.0320(9) Uani 1 1 d . . . . .
O42B O 0.7180(4) 0.3723(2) 0.90482(19) 0.0300(9) Uani 1 1 d . . . . .
O50B O 0.3138(5) 0.6985(3) 0.7242(2) 0.0391(10) Uani 1 1 d . . . . .
O58B O 0.6555(8) 0.1777(4) 0.4526(4) 0.080(2) Uani 1 1 d . . . . .
N2B N 0.3642(6) 0.0678(4) 0.7167(3) 0.0449(14) Uani 1 1 d . . . . .
N5B N 0.3051(6) 0.1461(4) 0.6196(3) 0.0422(13) Uani 1 1 d . . . . .
N6B N 0.5822(5) 0.1008(3) 0.7336(2) 0.0292(10) Uani 1 1 d . . . . .
H6B H 0.6593 0.1144 0.7155 0.035 Uiso 1 1 calc R U . . .
N8B N 0.5822(5) 0.1293(3) 0.8389(2) 0.0271(10) Uani 1 1 d . . . . .
H8B H 0.6465 0.1596 0.8313 0.033 Uiso 1 1 calc R U . . .
N10B N 0.3556(5) 0.1908(3) 0.9587(2) 0.0273(10) Uani 1 1 d . . . . .
N13B N 0.3996(5) 0.0892(3) 0.9065(3) 0.0296(10) Uani 1 1 d . . . . .
N14B N 0.5217(5) 0.2659(3) 0.9089(2) 0.0249(9) Uani 1 1 d . . . . .
H14B H 0.6014 0.2661 0.8886 0.030 Uiso 1 1 calc R U . . .
N16B N 0.4283(5) 0.4006(3) 0.8795(2) 0.0240(9) Uani 1 1 d . . . . .
H16B H 0.4841 0.4355 0.8692 0.029 Uiso 1 1 calc R U . . .
N18B N 0.1325(5) 0.4406(3) 0.7763(3) 0.0329(11) Uani 1 1 d . . . . .
N21B N 0.2083(5) 0.3651(3) 0.8723(3) 0.0347(12) Uani 1 1 d . . . . .
N22B N 0.3212(5) 0.5079(3) 0.7474(2) 0.0257(9) Uani 1 1 d . . . . .
H22B H 0.3901 0.5281 0.7599 0.031 Uiso 1 1 calc R U . . .
N24B N 0.3191(5) 0.4756(3) 0.6430(2) 0.0267(10) Uani 1 1 d . . . . .
H24B H 0.4093 0.4644 0.6383 0.032 Uiso 1 1 calc R U . . .
N26B N 0.1597(6) 0.3584(3) 0.5595(3) 0.0367(12) Uani 1 1 d . . . . .
N29B N 0.0965(6) 0.4598(3) 0.6106(3) 0.0361(12) Uani 1 1 d . . . . .
N30B N 0.4022(5) 0.3421(3) 0.5757(3) 0.0313(10) Uani 1 1 d . . . . .
H30B H 0.4728 0.3630 0.5859 0.038 Uiso 1 1 calc R U . . .
N32B N 0.5012(5) 0.2073(3) 0.5982(2) 0.0301(10) Uani 1 1 d . . . . .
H32B H 0.5922 0.2016 0.6010 0.036 Uiso 1 1 calc R U . . .
C3B C 0.4654(6) 0.1072(3) 0.6974(3) 0.0335(13) Uani 1 1 d . . . . .
C4B C 0.4269(7) 0.1561(4) 0.6365(3) 0.0323(12) Uani 1 1 d . . . . .
C7B C 0.5781(6) 0.0718(3) 0.8016(3) 0.0270(11) Uani 1 1 d . . . . .
H7B H 0.4874 0.0520 0.8108 0.032 Uiso 1 1 calc R U . . .
C11B C 0.4592(6) 0.2018(3) 0.9186(3) 0.0250(11) Uani 1 1 d . . . . .
C12B C 0.4875(6) 0.1376(3) 0.8859(3) 0.0259(11) Uani 1 1 d . . . . .
C15B C 0.4600(6) 0.3334(3) 0.9311(3) 0.0243(11) Uani 1 1 d . . . . .
H15B H 0.3697 0.3219 0.9513 0.029 Uiso 1 1 calc R U . . .
C19B C 0.2574(6) 0.4534(3) 0.7880(3) 0.0256(11) Uani 1 1 d . . . . .
C20B C 0.3056(6) 0.4052(3) 0.8485(3) 0.0246(10) Uani 1 1 d . . . . .
C23B C 0.2672(6) 0.5296(3) 0.6825(3) 0.0241(10) Uani 1 1 d . . . . .
H23B H 0.1642 0.5318 0.6848 0.029 Uiso 1 1 calc R U . . .
C27B C 0.2704(6) 0.3777(3) 0.5814(3) 0.0275(11) Uani 1 1 d . . . . .
C28B C 0.2317(6) 0.4412(3) 0.6126(3) 0.0274(11) Uani 1 1 d . . . . .
C31B C 0.4275(6) 0.2704(3) 0.5533(3) 0.0288(12) Uani 1 1 d . . . . .
H31B H 0.3356 0.2560 0.5445 0.035 Uiso 1 1 calc R U . . .
C33B C 0.6955(7) 0.0014(3) 0.8219(3) 0.0307(12) Uani 1 1 d . . . . .
C34B C 0.8416(6) 0.0211(3) 0.8071(3) 0.0268(11) Uani 1 1 d . . . . .
C35B C 0.9691(6) -0.0361(3) 0.8215(3) 0.0260(11) Uani 1 1 d . . . . .
C36B C 0.9690(6) -0.1111(3) 0.8547(3) 0.0262(11) Uani 1 1 d . . . . .
H36B H 0.8837 -0.1288 0.8682 0.031 Uiso 1 1 calc R U . . .
C37B C 1.0938(6) -0.1604(3) 0.8683(3) 0.0277(11) Uani 1 1 d . . . . .
H37B H 1.0935 -0.2115 0.8915 0.033 Uiso 1 1 calc R U . . .
C38B C 1.2183(6) -0.1346(3) 0.8479(3) 0.0302(12) Uani 1 1 d . . . . .
C39B C 1.2194(6) -0.0588(3) 0.8143(3) 0.0329(13) Uani 1 1 d . . . . .
H39B H 1.3045 -0.0408 0.8008 0.040 Uiso 1 1 calc R U . . .
C40B C 1.0950(6) -0.0110(3) 0.8014(3) 0.0324(13) Uani 1 1 d . . . . .
H40B H 1.0950 0.0401 0.7783 0.039 Uiso 1 1 calc R U . . .
C41B C 0.5486(6) 0.3519(3) 0.9836(3) 0.0274(11) Uani 1 1 d . . . . .
C42B C 0.6939(6) 0.3695(3) 0.9612(3) 0.0263(11) Uani 1 1 d . . . . .
C43B C 0.7986(6) 0.3827(3) 1.0054(3) 0.0284(11) Uani 1 1 d . . . . .
C44B C 0.7743(7) 0.3915(4) 1.0688(3) 0.0332(13) Uani 1 1 d . . . . .
H44B H 0.6846 0.3883 1.0866 0.040 Uiso 1 1 calc R U . . .
C45B C 0.8791(8) 0.4046(4) 1.1054(3) 0.0383(14) Uani 1 1 d . . . . .
H45B H 0.8616 0.4106 1.1482 0.046 Uiso 1 1 calc R U . . .
C46B C 1.0093(7) 0.4091(4) 1.0798(3) 0.0353(13) Uani 1 1 d . . . . .
C47B C 1.0394(7) 0.3989(4) 1.0172(3) 0.0363(13) Uani 1 1 d . . . . .
H47B H 1.1303 0.4006 1.0003 0.044 Uiso 1 1 calc R U . . .
C48B C 0.9326(6) 0.3865(3) 0.9808(3) 0.0286(12) Uani 1 1 d . . . . .
H48B H 0.9506 0.3803 0.9381 0.034 Uiso 1 1 calc R U . . .
C49B C 0.2992(6) 0.6115(3) 0.6540(3) 0.0253(11) Uani 1 1 d . . . . .
C50B C 0.2367(6) 0.6683(3) 0.6964(3) 0.0266(11) Uani 1 1 d . . . . .
C51B C 0.0836(6) 0.6841(3) 0.7051(3) 0.0269(11) Uani 1 1 d . . . . .
C52B C -0.0179(6) 0.6566(3) 0.6738(3) 0.0273(11) Uani 1 1 d . . . . .
H52B H 0.0095 0.6256 0.6433 0.033 Uiso 1 1 calc R U . . .
C53B C -0.1581(6) 0.6743(3) 0.6870(3) 0.0293(12) Uani 1 1 d . . . . .
H53B H -0.2258 0.6568 0.6646 0.035 Uiso 1 1 calc R U . . .
C54B C -0.1983(7) 0.7175(4) 0.7327(3) 0.0348(13) Uani 1 1 d . . . . .
C55B C -0.1000(7) 0.7452(4) 0.7642(3) 0.0345(13) Uani 1 1 d . . . . .
H55B H -0.1280 0.7745 0.7958 0.041 Uiso 1 1 calc R U . . .
C56B C 0.0375(7) 0.7301(4) 0.7496(3) 0.0341(13) Uani 1 1 d . . . . .
H56B H 0.1035 0.7513 0.7701 0.041 Uiso 1 1 calc R U . . .
C57B C 0.5108(8) 0.2788(4) 0.4904(3) 0.0418(15) Uani 1 1 d . . . . .
C58B C 0.5396(9) 0.2016(5) 0.4680(4) 0.0488(18) Uani 1 1 d . . . . .
C59B C 0.4247(9) 0.1550(4) 0.4690(3) 0.0482(18) Uani 1 1 d . . . . .
C60B C 0.2878(10) 0.1836(5) 0.4556(4) 0.0520(19) Uani 1 1 d . . . . .
H60C H 0.2612 0.2375 0.4434 0.062 Uiso 1 1 calc R U . . .
C61B C 0.1871(11) 0.1352(5) 0.4597(5) 0.061(2) Uani 1 1 d . . . . .
H61B H 0.0928 0.1556 0.4504 0.074 Uiso 1 1 calc R U . . .
C62B C 0.2271(12) 0.0568(6) 0.4775(4) 0.064(2) Uani 1 1 d . . . . .
C63B C 0.3657(11) 0.0263(5) 0.4902(4) 0.060(2) Uani 1 1 d . . . . .
H63B H 0.3922 -0.0276 0.5022 0.072 Uiso 1 1 calc R U . . .
C64B C 0.4625(11) 0.0745(5) 0.4852(4) 0.058(2) Uani 1 1 d . . . . .
H64B H 0.5573 0.0537 0.4928 0.069 Uiso 1 1 calc R U . . .
S70 S 0.5181(2) 0.55667(13) 0.21182(10) 0.0536(5) Uani 1 1 d . . . . .
O70 O 0.6739(6) 0.5460(4) 0.2048(3) 0.0596(16) Uani 1 1 d . . . . .
C71 C 0.4589(13) 0.4932(6) 0.1671(5) 0.070(3) Uani 1 1 d . . . . .
H71A H 0.3576 0.4974 0.1697 0.105 Uiso 1 1 calc R U . . .
H71B H 0.4864 0.5073 0.1222 0.105 Uiso 1 1 calc R U . . .
H71C H 0.5002 0.4403 0.1848 0.105 Uiso 1 1 calc R U . . .
C72 C 0.4748(9) 0.5052(6) 0.2883(4) 0.056(2) Uani 1 1 d . . . . .
H72A H 0.3738 0.5118 0.2933 0.085 Uiso 1 1 calc R U . . .
H72B H 0.5101 0.4506 0.2921 0.085 Uiso 1 1 calc R U . . .
H72C H 0.5168 0.5249 0.3217 0.085 Uiso 1 1 calc R U . . .
S73 S 0.72642(15) 0.49975(9) 0.75421(8) 0.0357(3) Uani 1 1 d . . . . .
O73 O 0.5925(5) 0.4842(3) 0.7859(2) 0.0415(11) Uani 1 1 d . . . . .
C74 C 0.8207(7) 0.4073(4) 0.7485(4) 0.0420(15) Uani 1 1 d . . . . .
H74A H 0.9103 0.4142 0.7279 0.063 Uiso 1 1 calc R U . . .
H74B H 0.8361 0.3755 0.7915 0.063 Uiso 1 1 calc R U . . .
H74C H 0.7670 0.3820 0.7230 0.063 Uiso 1 1 calc R U . . .
C75 C 0.8274(7) 0.5229(4) 0.8146(3) 0.0355(13) Uani 1 1 d . . . . .
H75A H 0.9177 0.5339 0.7970 0.053 Uiso 1 1 calc R U . . .
H75B H 0.7788 0.5681 0.8290 0.053 Uiso 1 1 calc R U . . .
H75C H 0.8409 0.4793 0.8509 0.053 Uiso 1 1 calc R U . . .
S76 S 0.92100(18) 0.20593(10) 0.90662(10) 0.0427(4) Uani 1 1 d . . . . .
O76 O 0.7903(5) 0.2142(3) 0.8671(3) 0.0450(12) Uani 1 1 d . . . . .
C77 C 1.0582(8) 0.2022(5) 0.8508(4) 0.056(2) Uani 1 1 d . . . . .
H77A H 1.1470 0.1968 0.8729 0.084 Uiso 1 1 calc R U . . .
H77B H 1.0564 0.1581 0.8304 0.084 Uiso 1 1 calc R U . . .
H77C H 1.0470 0.2495 0.8181 0.084 Uiso 1 1 calc R U . . .
C78 C 0.9550(10) 0.1075(5) 0.9473(4) 0.054(2) Uani 1 1 d . . . . .
H78A H 1.0390 0.0997 0.9735 0.081 Uiso 1 1 calc R U . . .
H78B H 0.8763 0.0947 0.9749 0.081 Uiso 1 1 calc R U . . .
H78C H 0.9683 0.0742 0.9159 0.081 Uiso 1 1 calc R U . . .
S79 S 0.9070(3) 0.17333(16) 0.65268(13) 0.0499(6) Uani 0.777(4) 1 d D . P C 1
S79A S 0.8753(8) 0.2398(5) 0.6236(4) 0.0499(6) Uani 0.223(4) 1 d D . P C 2
O79 O 0.7521(6) 0.2060(3) 0.6558(3) 0.0539(14) Uani 1 1 d D . . . .
C80 C 0.9591(13) 0.1996(10) 0.5708(5) 0.068(3) Uani 0.777(4) 1 d D . P C 1
H80A H 1.0573 0.1799 0.5666 0.102 Uiso 0.777(4) 1 calc R U P C 1
H80B H 0.9033 0.1776 0.5436 0.102 Uiso 0.777(4) 1 calc R U P C 1
H80C H 0.9450 0.2557 0.5575 0.102 Uiso 0.777(4) 1 calc R U P C 1
C80A C 0.937(4) 0.1448(18) 0.606(2) 0.068(3) Uani 0.223(4) 1 d D . P C 2
H80D H 1.0251 0.1464 0.5828 0.102 Uiso 0.223(4) 1 calc R U P C 2
H80E H 0.9514 0.1069 0.6462 0.102 Uiso 0.223(4) 1 calc R U P C 2
H80F H 0.8683 0.1304 0.5798 0.102 Uiso 0.223(4) 1 calc R U P C 2
C81 C 0.9934(10) 0.2367(6) 0.6840(5) 0.065(2) Uani 1 1 d D . . . .
H81A H 1.0937 0.2199 0.6837 0.097 Uiso 0.777(4) 1 calc R U P C 1
H81B H 0.9722 0.2885 0.6579 0.097 Uiso 0.777(4) 1 calc R U P C 1
H81C H 0.9628 0.2372 0.7281 0.097 Uiso 0.777(4) 1 calc R U P C 1
H81D H 1.0758 0.2581 0.6655 0.097 Uiso 0.223(4) 1 calc R U P C 2
H81E H 0.9507 0.2669 0.7147 0.097 Uiso 0.223(4) 1 calc R U P C 2
H81F H 1.0205 0.1833 0.7061 0.097 Uiso 0.223(4) 1 calc R U P C 2
S82 S 0.38200(19) 0.82721(10) 0.03992(9) 0.0425(4) Uani 1 1 d . . . . .
O82 O 0.5051(5) 0.8299(3) 0.0800(3) 0.0559(14) Uani 1 1 d . . . . .
C83 C 0.2447(9) 0.8203(6) 0.0953(5) 0.070(3) Uani 1 1 d . . . . .
H83A H 0.1590 0.8182 0.0731 0.105 Uiso 1 1 calc R U . . .
H83B H 0.2663 0.7735 0.1283 0.105 Uiso 1 1 calc R U . . .
H83C H 0.2325 0.8652 0.1155 0.105 Uiso 1 1 calc R U . . .
C84 C 0.3256(9) 0.9229(4) -0.0027(4) 0.0476(17) Uani 1 1 d . . . . .
H84A H 0.2451 0.9230 -0.0293 0.071 Uiso 1 1 calc R U . . .
H84B H 0.2999 0.9565 0.0279 0.071 Uiso 1 1 calc R U . . .
H84C H 0.4010 0.9415 -0.0299 0.071 Uiso 1 1 calc R U . . .
S89A S 0.6912(5) 0.4687(3) 0.5382(3) 0.0442(17) Uani 0.336(7) 1 d G . P D -2
O89A O 0.6115(15) 0.4418(9) 0.5977(5) 0.0332(15) Uani 0.336(7) 1 d G . P D -2
C90A C 0.5655(15) 0.5228(10) 0.4789(7) 0.040(3) Uani 0.336(7) 1 d G . P D -2
H90D H 0.6135 0.5415 0.4392 0.061 Uiso 0.336(7) 1 calc R U P D -2
H90E H 0.4994 0.4897 0.4706 0.061 Uiso 0.336(7) 1 calc R U P D -2
H90F H 0.5157 0.5666 0.4949 0.061 Uiso 0.336(7) 1 calc R U P D -2
C91A C 0.7687(18) 0.5501(7) 0.5513(9) 0.044(2) Uani 0.336(7) 1 d G . P D -2
H91D H 0.8219 0.5695 0.5135 0.066 Uiso 0.336(7) 1 calc R U P D -2
H91E H 0.6956 0.5907 0.5591 0.066 Uiso 0.336(7) 1 calc R U P D -2
H91F H 0.8307 0.5340 0.5886 0.066 Uiso 0.336(7) 1 calc R U P D -2
O92 O 0.6045(7) 0.4278(4) 0.6167(3) 0.0332(15) Uani 0.664(7) 1 d G . P D -1
N89 N 0.6809(5) 0.5162(3) 0.5348(2) 0.0307(18) Uani 0.664(7) 1 d G . P D -1
C90 C 0.5516(7) 0.5323(6) 0.4987(3) 0.040(3) Uani 0.664(7) 1 d G . P D -1
H90A H 0.5608 0.5707 0.4596 0.061 Uiso 0.664(7) 1 calc R U P D -1
H90B H 0.5305 0.4850 0.4874 0.061 Uiso 0.664(7) 1 calc R U P D -1
H90C H 0.4764 0.5522 0.5248 0.061 Uiso 0.664(7) 1 calc R U P D -1
C91 C 0.7938(7) 0.5572(5) 0.5083(4) 0.044(2) Uani 0.664(7) 1 d G . P D -1
H91A H 0.7642 0.5915 0.4677 0.066 Uiso 0.664(7) 1 calc R U P D -1
H91B H 0.8195 0.5874 0.5384 0.066 Uiso 0.664(7) 1 calc R U P D -1
H91C H 0.8739 0.5202 0.5010 0.066 Uiso 0.664(7) 1 calc R U P D -1
C92 C 0.6938(5) 0.4645(3) 0.5913(2) 0.030(2) Uani 0.664(7) 1 d G . P D -1
H92 H 0.7804 0.4563 0.6128 0.036 Uiso 0.664(7) 1 calc R U P D -1
S95 S 0.4453(4) 0.9288(3) 0.36114(19) 0.0567(14) Uani 0.532(8) 1 d G . P E -1
O95 O 0.5442(10) 0.8935(8) 0.3166(5) 0.060(3) Uani 0.532(8) 1 d G . P E -1
C96 C 0.392(2) 1.0280(5) 0.3226(9) 0.116(6) Uani 0.532(8) 1 d G . P E -1
H96A H 0.3271 1.0531 0.3503 0.174 Uiso 0.532(8) 1 calc R U P E -1
H96B H 0.4736 1.0546 0.3148 0.174 Uiso 0.532(8) 1 calc R U P E -1
H96C H 0.3465 1.0299 0.2817 0.174 Uiso 0.532(8) 1 calc R U P E -1
C97 C 0.2800(10) 0.8964(13) 0.3534(10) 0.116(6) Uani 0.532(8) 1 d G . P E -1
H97D H 0.2122 0.9182 0.3819 0.174 Uiso 0.532(8) 1 calc R U P E -1
H97E H 0.2473 0.9132 0.3091 0.174 Uiso 0.532(8) 1 calc R U P E -1
H97F H 0.2911 0.8402 0.3651 0.174 Uiso 0.532(8) 1 calc R U P E -1
O95A O 0.5686(12) 0.9280(10) 0.3286(7) 0.060(3) Uani 0.468(8) 1 d G . P E -2
N96A N 0.3314(12) 0.9588(9) 0.3291(6) 0.086(7) Uani 0.468(8) 1 d G . P E -2
C95A C 0.4529(13) 0.9098(7) 0.3341(7) 0.101(12) Uani 0.468(8) 1 d G . P E -2
H95A H 0.4466 0.8564 0.3425 0.122 Uiso 0.468(8) 1 calc R U P E -2
C97A C 0.332(2) 1.0414(9) 0.3162(16) 0.116(6) Uani 0.468(8) 1 d G . P E -2
H97A H 0.2361 1.0676 0.3142 0.174 Uiso 0.468(8) 1 calc R U P E -2
H97B H 0.3819 1.0551 0.3505 0.174 Uiso 0.468(8) 1 calc R U P E -2
H97C H 0.3776 1.0571 0.2753 0.174 Uiso 0.468(8) 1 calc R U P E -2
C98A C 0.1981(13) 0.9312(15) 0.3365(11) 0.116(6) Uani 0.468(8) 1 d G . P E -2
H98A H 0.1238 0.9750 0.3313 0.174 Uiso 0.468(8) 1 calc R U P E -2
H98B H 0.1880 0.9008 0.3040 0.174 Uiso 0.468(8) 1 calc R U P E -2
H98C H 0.1925 0.8991 0.3792 0.174 Uiso 0.468(8) 1 calc R U P E -2
O88 O 0.6872(5) 0.6425(3) 0.3552(3) 0.0478(12) Uani 1 1 d . . . . .
N85 N 0.5311(7) 0.7137(4) 0.2823(3) 0.0464(14) Uani 1 1 d . . . . .
C86 C 0.3837(10) 0.7415(6) 0.2656(5) 0.067(3) Uani 1 1 d . . . . .
H86A H 0.3770 0.7727 0.2221 0.100 Uiso 1 1 calc R U . . .
H86B H 0.3338 0.6974 0.2676 0.100 Uiso 1 1 calc R U . . .
H86C H 0.3425 0.7726 0.2959 0.100 Uiso 1 1 calc R U . . .
C87 C 0.6321(11) 0.7333(5) 0.2326(4) 0.062(2) Uani 1 1 d . . . . .
H87A H 0.5845 0.7659 0.1947 0.093 Uiso 1 1 calc R U . . .
H87B H 0.6992 0.7611 0.2483 0.093 Uiso 1 1 calc R U . . .
H87C H 0.6808 0.6862 0.2212 0.093 Uiso 1 1 calc R U . . .
C88 C 0.5664(8) 0.6711(4) 0.3375(4) 0.0427(15) Uani 1 1 d . . . . .
H88 H 0.4941 0.6606 0.3672 0.051 Uiso 1 1 calc R U . . .
N93 N 0.2934(8) 0.2623(5) 0.7425(4) 0.067(2) Uani 1 1 d . . . . .
C93 C 0.3986(9) 0.2831(4) 0.7428(4) 0.0463(17) Uani 1 1 d . . . . .
C94 C 0.5323(9) 0.3092(4) 0.7398(4) 0.0463(17) Uani 1 1 d . . . . .
H94A H 0.5673 0.3148 0.6959 0.069 Uiso 1 1 calc R U . . .
H94B H 0.5973 0.2716 0.7685 0.069 Uiso 1 1 calc R U . . .
H94C H 0.5232 0.3589 0.7530 0.069 Uiso 1 1 calc R U . . .

loop_
_atom_site_aniso_label
_atom_site_aniso_U_11
_atom_site_aniso_U_22
_atom_site_aniso_U_33
_atom_site_aniso_U_23
_atom_site_aniso_U_13
_atom_site_aniso_U_12
Cl1 0.0326(7) 0.0345(7) 0.0368(7) -0.0107(6) -0.0070(6) 0.0031(6)
Cl2 0.0328(7) 0.0326(6) 0.0230(6) 0.0036(5) -0.0057(5) -0.0093(5)
Cl3 0.0302(7) 0.0499(8) 0.0426(8) -0.0149(7) -0.0094(6) -0.0055(6)
Cl4 0.0318(7) 0.0349(7) 0.0270(6) 0.0067(5) -0.0020(5) 0.0009(5)
Cl5 0.0409(8) 0.0289(7) 0.0433(8) -0.0068(6) -0.0043(6) -0.0025(6)
Cl6 0.0337(9) 0.0698(12) 0.0637(12) 0.0154(10) -0.0052(8) 0.0077(8)
Cl7 0.0658(12) 0.0437(9) 0.0532(10) -0.0051(8) -0.0138(9) -0.0101(8)
Cl8 0.0680(13) 0.0599(11) 0.0322(8) 0.0013(7) -0.0176(8) 0.0047(9)
Cl9 0.085(3) 0.0522(13) 0.0593(18) -0.0160(12) 0.0253(17) -0.0032(16)
Cl10 0.0456(9) 0.0566(10) 0.0277(7) 0.0025(6) -0.0085(6) 0.0079(7)
Cl11 0.0308(8) 0.0560(9) 0.0430(9) 0.0075(7) -0.0039(6) 0.0003(7)
Cl12 0.090(5) 0.065(3) 0.067(3) -0.009(2) -0.001(4) -0.026(4)
Cl25 0.085(3) 0.0522(13) 0.0593(18) -0.0160(12) 0.0253(17) -0.0032(16)
Cl26 0.090(5) 0.065(3) 0.067(3) -0.009(2) -0.001(4) -0.026(4)
O1A 0.037(3) 0.065(3) 0.039(3) 0.012(2) -0.016(2) -0.019(2)
O9A 0.028(2) 0.034(2) 0.032(2) -0.0038(17) 0.0028(17) -0.0091(17)
O17A 0.036(3) 0.077(4) 0.041(3) 0.024(3) 0.000(2) 0.011(3)
O25A 0.035(3) 0.065(3) 0.041(3) -0.010(2) -0.012(2) 0.000(2)
O34A 0.030(2) 0.039(2) 0.027(2) -0.0008(17) -0.0022(16) -0.0074(17)
O42A 0.041(3) 0.025(2) 0.052(3) 0.0089(19) 0.008(2) -0.0010(18)
O50A 0.042(3) 0.049(3) 0.047(3) -0.015(2) 0.002(2) -0.003(2)
O58A 0.036(3) 0.059(3) 0.049(3) -0.011(2) 0.003(2) 0.003(2)
N2A 0.031(3) 0.047(3) 0.037(3) 0.006(2) -0.012(2) -0.006(2)
N5A 0.032(3) 0.054(3) 0.034(3) 0.005(2) -0.009(2) -0.008(2)
N6A 0.030(2) 0.029(2) 0.022(2) 0.0016(18) -0.0083(18) -0.0036(18)
N8A 0.025(2) 0.027(2) 0.023(2) -0.0009(17) -0.0019(18) -0.0050(18)
N10A 0.030(3) 0.033(2) 0.030(2) -0.003(2) 0.002(2) -0.006(2)
N13A 0.032(3) 0.029(2) 0.028(2) -0.0054(19) -0.002(2) -0.0046(19)
N14A 0.034(3) 0.023(2) 0.031(2) 0.0000(18) 0.002(2) -0.0046(19)
N16A 0.034(3) 0.032(2) 0.025(2) 0.0073(19) -0.006(2) 0.010(2)
N18A 0.039(3) 0.048(3) 0.035(3) 0.012(2) 0.000(2) 0.004(2)
N21A 0.039(3) 0.063(4) 0.037(3) 0.019(3) -0.005(3) 0.002(3)
N22A 0.038(3) 0.046(3) 0.023(2) 0.007(2) -0.005(2) -0.003(2)
N24A 0.030(3) 0.041(3) 0.034(3) 0.000(2) -0.007(2) -0.003(2)
N26A 0.038(3) 0.051(3) 0.033(3) -0.003(2) -0.007(2) 0.002(3)
N29A 0.032(3) 0.060(4) 0.044(3) -0.016(3) -0.012(3) 0.007(3)
N30A 0.030(3) 0.049(3) 0.033(3) -0.006(2) -0.008(2) 0.007(2)
N32A 0.028(3) 0.045(3) 0.025(2) 0.000(2) -0.005(2) 0.000(2)
C1 0.027(3) 0.026(3) 0.034(3) -0.003(2) -0.006(2) -0.003(2)
C3A 0.029(3) 0.030(3) 0.025(3) -0.002(2) -0.005(2) -0.005(2)
C4A 0.031(3) 0.042(3) 0.024(3) -0.002(2) -0.005(2) -0.001(2)
C7A 0.025(3) 0.025(2) 0.024(3) 0.005(2) -0.001(2) -0.001(2)
C11A 0.025(3) 0.029(3) 0.022(2) 0.002(2) 0.000(2) -0.002(2)
C12A 0.023(3) 0.028(3) 0.022(2) -0.003(2) -0.002(2) -0.003(2)
C15A 0.035(3) 0.026(3) 0.025(3) 0.001(2) -0.004(2) -0.003(2)
C19A 0.035(3) 0.032(3) 0.033(3) 0.004(2) -0.005(3) -0.002(2)
C20A 0.033(3) 0.040(3) 0.030(3) 0.006(2) -0.001(2) -0.004(3)
C23A 0.035(3) 0.043(3) 0.032(3) 0.009(3) -0.010(3) -0.004(3)
C27A 0.036(3) 0.045(3) 0.026(3) 0.002(2) -0.008(2) -0.003(3)
C28A 0.033(3) 0.057(4) 0.025(3) -0.004(3) -0.006(2) 0.002(3)
C31A 0.031(3) 0.044(3) 0.027(3) 0.001(2) -0.005(2) 0.002(3)
C33A 0.023(3) 0.032(3) 0.023(2) 0.001(2) -0.003(2) -0.006(2)
C34A 0.030(3) 0.023(2) 0.028(3) 0.002(2) -0.007(2) -0.005(2)
C35A 0.026(3) 0.029(3) 0.026(3) -0.005(2) -0.003(2) -0.004(2)
C36A 0.023(3) 0.026(3) 0.032(3) -0.007(2) -0.003(2) -0.002(2)
C37A 0.029(3) 0.029(3) 0.026(3) -0.005(2) -0.005(2) -0.003(2)
C39A 0.023(3) 0.041(3) 0.042(3) -0.011(3) -0.004(2) -0.005(2)
C40A 0.026(3) 0.037(3) 0.030(3) -0.011(2) -0.001(2) -0.005(2)
C41A 0.027(3) 0.029(3) 0.030(3) 0.003(2) -0.005(2) -0.004(2)
C42A 0.031(3) 0.028(3) 0.028(3) 0.002(2) -0.003(2) -0.001(2)
C43A 0.030(3) 0.026(3) 0.024(3) 0.003(2) -0.004(2) 0.001(2)
C44A 0.035(3) 0.030(3) 0.035(3) 0.004(2) 0.003(3) -0.002(2)
C45A 0.037(4) 0.039(3) 0.039(3) 0.007(3) 0.000(3) 0.005(3)
C46A 0.034(3) 0.044(4) 0.038(3) 0.008(3) 0.000(3) 0.002(3)
C47A 0.040(4) 0.050(4) 0.069(5) 0.015(4) -0.016(4) -0.015(3)
C48A 0.033(3) 0.036(3) 0.041(3) -0.002(3) -0.004(3) -0.007(3)
C49A 0.050(4) 0.046(4) 0.036(3) 0.002(3) -0.010(3) -0.005(3)
C50A 0.053(4) 0.039(3) 0.031(3) -0.003(3) -0.003(3) -0.003(3)
C51A 0.065(5) 0.041(4) 0.040(4) -0.005(3) 0.009(4) -0.001(3)
C52A 0.073(8) 0.046(4) 0.025(4) -0.001(3) 0.014(4) -0.013(5)
C52C 0.073(8) 0.046(4) 0.025(4) -0.001(3) 0.014(4) -0.013(5)
C53A 0.074(10) 0.053(5) 0.041(4) -0.008(4) 0.006(6) -0.020(6)
C53C 0.074(10) 0.053(5) 0.041(4) -0.008(4) 0.006(6) -0.020(6)
C54A 0.072(9) 0.028(4) 0.045(5) -0.002(3) -0.007(5) 0.001(5)
C54C 0.072(9) 0.028(4) 0.045(5) -0.002(3) -0.007(5) 0.001(5)
C55A 0.075(8) 0.023(4) 0.045(6) 0.010(4) 0.012(5) -0.001(4)
C55C 0.075(8) 0.023(4) 0.045(6) 0.010(4) 0.012(5) -0.001(4)
C56A 0.074(6) 0.020(4) 0.043(6) 0.005(4) 0.024(5) -0.003(4)
C56C 0.074(6) 0.020(4) 0.043(6) 0.005(4) 0.024(5) -0.003(4)
C57A 0.031(3) 0.054(4) 0.030(3) 0.000(3) -0.006(2) 0.004(3)
C58A 0.041(4) 0.054(4) 0.030(3) 0.002(3) -0.005(3) 0.000(3)
C59A 0.053(4) 0.051(4) 0.032(3) -0.002(3) -0.005(3) -0.005(3)
C60A 0.049(4) 0.051(4) 0.039(4) 0.007(3) -0.002(3) 0.004(3)
C61A 0.058(6) 0.059(4) 0.052(4) -0.002(3) -0.006(4) -0.007(4)
C61C 0.058(6) 0.059(4) 0.052(4) -0.002(3) -0.006(4) -0.007(4)
C62A 0.058(6) 0.059(4) 0.052(4) -0.002(3) -0.006(4) -0.007(4)
C62C 0.058(6) 0.059(4) 0.052(4) -0.002(3) -0.006(4) -0.007(4)
C63A 0.11(2) 0.068(8) 0.034(10) -0.014(7) 0.006(13) -0.026(11)
C63C 0.11(2) 0.068(8) 0.034(10) -0.014(7) 0.006(13) -0.026(11)
C64A 0.090(12) 0.061(6) 0.044(7) -0.014(5) 0.017(8) -0.017(7)
C64C 0.090(12) 0.061(6) 0.044(7) -0.014(5) 0.017(8) -0.017(7)
Cl13 0.0321(7) 0.0280(6) 0.0467(8) -0.0118(6) -0.0075(6) -0.0049(5)
Cl14 0.0303(7) 0.0301(6) 0.0299(6) 0.0031(5) 0.0001(5) 0.0016(5)
Cl15 0.0300(7) 0.0360(7) 0.0493(9) 0.0002(6) -0.0021(6) 0.0072(6)
Cl16 0.0314(7) 0.0269(6) 0.0261(6) 0.0053(5) -0.0088(5) -0.0061(5)
Cl17 0.0321(7) 0.0293(6) 0.0315(6) -0.0065(5) -0.0033(5) -0.0009(5)
Cl18 0.0395(9) 0.0697(11) 0.0451(9) -0.0193(8) -0.0121(7) -0.0144(8)
Cl19 0.0284(6) 0.0316(6) 0.0226(6) 0.0015(5) -0.0071(5) -0.0009(5)
Cl20 0.0232(6) 0.0302(6) 0.0303(6) 0.0013(5) -0.0043(5) -0.0037(5)
Cl21 0.0262(7) 0.0452(8) 0.0464(8) -0.0066(7) 0.0013(6) 0.0007(6)
Cl22 0.0418(9) 0.0574(10) 0.0490(9) 0.0016(8) 0.0096(7) -0.0105(8)
Cl23 0.0660(12) 0.0519(10) 0.0334(8) 0.0086(7) -0.0040(8) -0.0067(8)
Cl24 0.101(2) 0.0751(15) 0.0765(16) -0.0196(13) -0.0101(15) -0.0376(15)
O1B 0.041(3) 0.061(3) 0.046(3) 0.016(2) -0.017(2) -0.024(2)
O9B 0.027(2) 0.0247(18) 0.035(2) -0.0034(16) 0.0022(17) -0.0073(15)
O17B 0.022(2) 0.047(2) 0.038(2) 0.0153(19) -0.0108(18) -0.0110(18)
O25B 0.027(2) 0.047(3) 0.051(3) -0.021(2) -0.012(2) 0.0009(19)
O34B 0.030(2) 0.0248(19) 0.038(2) 0.0012(16) -0.0031(18) -0.0030(16)
O42B 0.030(2) 0.034(2) 0.0231(19) 0.0029(16) -0.0058(16) -0.0076(16)
O50B 0.031(2) 0.042(2) 0.050(3) -0.017(2) -0.008(2) -0.0081(18)
O58B 0.070(5) 0.074(4) 0.097(5) -0.034(4) 0.034(4) -0.001(4)
N2B 0.034(3) 0.053(3) 0.041(3) 0.014(3) -0.016(2) -0.016(3)
N5B 0.033(3) 0.051(3) 0.036(3) 0.010(2) -0.009(2) -0.013(2)
N6B 0.025(2) 0.033(2) 0.028(2) -0.0015(19) -0.0053(19) -0.0039(19)
N8B 0.029(2) 0.024(2) 0.030(2) -0.0060(18) 0.0018(19) -0.0079(18)
N10B 0.028(2) 0.021(2) 0.032(2) 0.0000(18) -0.0030(19) -0.0060(17)
N13B 0.027(2) 0.025(2) 0.037(3) -0.0043(19) 0.003(2) -0.0064(18)
N14B 0.024(2) 0.024(2) 0.028(2) -0.0059(18) -0.0024(18) -0.0035(17)
N16B 0.024(2) 0.022(2) 0.023(2) 0.0025(17) -0.0091(18) -0.0025(17)
N18B 0.021(2) 0.036(3) 0.036(3) 0.010(2) -0.011(2) -0.0070(19)
N21B 0.023(2) 0.041(3) 0.034(3) 0.008(2) -0.011(2) -0.005(2)
N22B 0.023(2) 0.027(2) 0.025(2) 0.0043(17) -0.0085(18) -0.0068(17)
N24B 0.024(2) 0.024(2) 0.032(2) -0.0058(18) -0.0075(19) 0.0007(17)
N26B 0.032(3) 0.039(3) 0.041(3) -0.014(2) -0.005(2) -0.001(2)
N29B 0.029(3) 0.043(3) 0.039(3) -0.016(2) -0.014(2) 0.002(2)
N30B 0.027(2) 0.031(2) 0.037(3) -0.007(2) -0.002(2) -0.0077(19)
N32B 0.026(2) 0.027(2) 0.030(2) 0.0077(19) -0.001(2) 0.0006(18)
C3B 0.028(3) 0.032(3) 0.040(3) -0.001(2) -0.008(3) -0.010(2)
C4B 0.030(3) 0.034(3) 0.031(3) 0.001(2) -0.001(2) -0.007(2)
C7B 0.031(3) 0.025(2) 0.025(3) -0.003(2) -0.002(2) -0.007(2)
C11B 0.020(2) 0.022(2) 0.028(3) 0.003(2) -0.005(2) 0.0004(19)
C12B 0.023(3) 0.024(2) 0.031(3) -0.001(2) -0.005(2) -0.007(2)
C15B 0.024(3) 0.019(2) 0.027(3) 0.000(2) -0.005(2) -0.0007(19)
C19B 0.020(2) 0.025(2) 0.028(3) 0.000(2) -0.004(2) 0.001(2)
C20B 0.022(3) 0.026(2) 0.023(2) 0.002(2) -0.004(2) -0.004(2)
C23B 0.023(2) 0.024(2) 0.024(3) -0.002(2) -0.008(2) 0.0005(19)
C27B 0.029(3) 0.026(3) 0.026(3) -0.002(2) -0.008(2) -0.003(2)
C28B 0.025(3) 0.031(3) 0.025(3) -0.006(2) -0.008(2) 0.002(2)
C31B 0.033(3) 0.024(3) 0.025(3) 0.002(2) -0.005(2) 0.000(2)
C33B 0.033(3) 0.026(3) 0.032(3) -0.002(2) -0.005(2) -0.004(2)
C34B 0.029(3) 0.024(2) 0.027(3) -0.001(2) -0.005(2) -0.004(2)
C35B 0.026(3) 0.027(3) 0.023(2) 0.000(2) -0.004(2) -0.004(2)
C36B 0.026(3) 0.026(3) 0.027(3) -0.003(2) 0.000(2) -0.008(2)
C37B 0.028(3) 0.022(2) 0.031(3) -0.003(2) 0.000(2) -0.001(2)
C38B 0.026(3) 0.031(3) 0.032(3) -0.005(2) 0.001(2) -0.001(2)
C39B 0.024(3) 0.030(3) 0.042(3) -0.002(2) 0.002(2) -0.001(2)
C40B 0.028(3) 0.024(3) 0.041(3) 0.000(2) -0.006(2) 0.000(2)
C41B 0.024(3) 0.029(3) 0.027(3) 0.000(2) -0.004(2) -0.002(2)
C42B 0.027(3) 0.024(2) 0.025(3) -0.002(2) -0.005(2) -0.001(2)
C43B 0.032(3) 0.028(3) 0.025(3) 0.000(2) -0.007(2) -0.007(2)
C44B 0.032(3) 0.039(3) 0.028(3) -0.004(2) 0.000(2) -0.009(2)
C45B 0.042(4) 0.043(3) 0.032(3) -0.010(3) -0.002(3) -0.008(3)
C46B 0.031(3) 0.040(3) 0.036(3) -0.010(3) -0.007(3) -0.005(3)
C47B 0.035(3) 0.043(3) 0.032(3) -0.006(3) -0.009(3) -0.008(3)
C48B 0.026(3) 0.031(3) 0.027(3) -0.003(2) -0.006(2) -0.003(2)
C49B 0.027(3) 0.022(2) 0.026(3) 0.000(2) -0.002(2) -0.004(2)
C50B 0.025(3) 0.024(2) 0.030(3) 0.000(2) -0.009(2) -0.003(2)
C51B 0.026(3) 0.026(3) 0.026(3) -0.001(2) -0.005(2) 0.000(2)
C52B 0.027(3) 0.030(3) 0.024(3) -0.005(2) -0.004(2) -0.004(2)
C53B 0.022(3) 0.029(3) 0.033(3) 0.000(2) -0.006(2) -0.001(2)
C54B 0.032(3) 0.033(3) 0.036(3) -0.003(2) -0.003(3) -0.001(2)
C55B 0.032(3) 0.031(3) 0.043(3) -0.014(3) 0.002(3) -0.001(2)
C56B 0.033(3) 0.033(3) 0.039(3) -0.013(2) -0.005(3) -0.007(2)
C57B 0.044(4) 0.047(4) 0.032(3) -0.002(3) 0.007(3) -0.008(3)
C58B 0.050(4) 0.055(4) 0.038(4) -0.011(3) 0.013(3) 0.001(3)
C59B 0.064(5) 0.048(4) 0.032(3) -0.011(3) 0.002(3) -0.002(4)
C60B 0.066(5) 0.046(4) 0.044(4) -0.012(3) -0.013(4) -0.004(4)
C61B 0.068(6) 0.056(5) 0.063(5) -0.016(4) -0.024(4) -0.006(4)
C62B 0.086(7) 0.064(5) 0.051(5) -0.024(4) -0.003(5) -0.024(5)
C63B 0.081(7) 0.041(4) 0.056(5) -0.009(3) -0.001(4) 0.000(4)
C64B 0.073(6) 0.050(4) 0.050(4) -0.014(4) -0.001(4) -0.004(4)
S70 0.0448(10) 0.0635(12) 0.0490(10) -0.0017(9) -0.0077(8) -0.0081(9)
O70 0.042(3) 0.086(4) 0.037(3) 0.019(3) -0.006(2) -0.005(3)
C71 0.079(7) 0.062(5) 0.070(6) -0.017(5) -0.015(5) -0.006(5)
C72 0.037(4) 0.074(5) 0.052(4) 0.008(4) -0.005(3) -0.013(4)
S73 0.0227(7) 0.0458(8) 0.0330(7) 0.0081(6) -0.0084(6) -0.0075(6)
O73 0.021(2) 0.057(3) 0.037(2) 0.016(2) -0.0075(18) -0.0087(19)
C74 0.029(3) 0.052(4) 0.047(4) -0.011(3) -0.015(3) -0.008(3)
C75 0.033(3) 0.030(3) 0.040(3) 0.001(2) -0.003(3) -0.003(2)
S76 0.0335(8) 0.0393(8) 0.0574(10) -0.0120(7) -0.0080(7) -0.0072(6)
O76 0.023(2) 0.042(2) 0.074(4) -0.021(2) -0.007(2) -0.0017(18)
C77 0.037(4) 0.059(5) 0.064(5) 0.009(4) -0.013(4) -0.012(3)
C78 0.060(5) 0.055(4) 0.047(4) 0.004(3) 0.000(4) -0.026(4)
S79 0.0350(11) 0.0620(13) 0.0513(13) -0.0053(10) -0.0015(9) -0.0102(9)
S79A 0.0350(11) 0.0620(13) 0.0513(13) -0.0053(10) -0.0015(9) -0.0102(9)
O79 0.037(3) 0.068(3) 0.052(3) 0.002(3) 0.001(2) -0.012(2)
C80 0.044(6) 0.119(11) 0.042(6) -0.020(6) 0.000(5) -0.011(6)
C80A 0.044(6) 0.119(11) 0.042(6) -0.020(6) 0.000(5) -0.011(6)
C81 0.048(5) 0.072(6) 0.078(6) -0.016(5) -0.010(4) -0.020(4)
S82 0.0427(9) 0.0360(8) 0.0498(9) -0.0120(7) -0.0084(7) -0.0025(7)
O82 0.028(2) 0.058(3) 0.084(4) -0.018(3) -0.011(3) -0.006(2)
C83 0.038(4) 0.084(6) 0.072(6) 0.034(5) -0.014(4) -0.022(4)
C84 0.054(5) 0.042(4) 0.046(4) -0.003(3) 0.000(3) -0.016(3)
S89A 0.035(3) 0.042(3) 0.053(4) -0.003(2) 0.002(2) -0.005(2)
O89A 0.029(3) 0.028(4) 0.038(5) 0.007(3) 0.001(3) -0.009(2)
C90A 0.037(4) 0.063(6) 0.017(5) 0.005(5) 0.003(4) -0.010(4)
C91A 0.035(5) 0.048(5) 0.046(5) 0.000(5) 0.008(4) -0.009(4)
O92 0.029(3) 0.028(4) 0.038(5) 0.007(3) 0.001(3) -0.009(2)
N89 0.031(4) 0.036(5) 0.020(3) 0.004(3) 0.000(3) -0.002(3)
C90 0.037(4) 0.063(6) 0.017(5) 0.005(5) 0.003(4) -0.010(4)
C91 0.035(5) 0.048(5) 0.046(5) 0.000(5) 0.008(4) -0.009(4)
C92 0.023(4) 0.047(5) 0.018(4) 0.003(3) 0.001(3) -0.009(4)
S95 0.044(2) 0.078(3) 0.040(2) -0.0043(18) -0.0029(16) 0.0054(19)
O95 0.039(5) 0.090(10) 0.043(5) -0.007(5) -0.001(4) 0.006(5)
C96 0.129(19) 0.135(14) 0.078(9) -0.024(9) 0.002(10) 0.006(11)
C97 0.129(19) 0.135(14) 0.078(9) -0.024(9) 0.002(10) 0.006(11)
O95A 0.039(5) 0.090(10) 0.043(5) -0.007(5) -0.001(4) 0.006(5)
N96A 0.091(15) 0.119(17) 0.039(8) -0.018(10) -0.005(9) 0.022(13)
C95A 0.09(2) 0.14(3) 0.10(2) -0.09(2) 0.033(18) -0.029(19)
C97A 0.129(19) 0.135(14) 0.078(9) -0.024(9) 0.002(10) 0.006(11)
C98A 0.129(19) 0.135(14) 0.078(9) -0.024(9) 0.002(10) 0.006(11)
O88 0.032(2) 0.056(3) 0.053(3) -0.013(2) -0.011(2) 0.007(2)
N85 0.047(4) 0.045(3) 0.041(3) 0.001(3) -0.003(3) -0.001(3)
C86 0.057(5) 0.069(6) 0.068(6) -0.003(4) -0.028(5) 0.002(4)
C87 0.074(6) 0.047(4) 0.057(5) 0.011(4) 0.009(4) -0.015(4)
C88 0.033(3) 0.048(4) 0.044(4) -0.003(3) -0.008(3) -0.003(3)
N93 0.046(4) 0.077(5) 0.083(6) -0.024(4) 0.002(4) -0.015(4)
C93 0.047(4) 0.046(4) 0.047(4) -0.015(3) -0.003(3) -0.001(3)
C94 0.059(5) 0.040(4) 0.037(3) -0.001(3) -0.006(3) -0.006(3)

loop_
_atom_type_symbol
_atom_type_description
_atom_type_scat_dispersion_real
_atom_type_scat_dispersion_imag
_atom_type_scat_source
C C 0.0181 0.0091 'International Tables Vol C Tables 4.2.6.8 and 6.1.1.4'
H H 0.0000 0.0000 'International Tables Vol C Tables 4.2.6.8 and 6.1.1.4'
Cl Cl 0.3639 0.7018 'International Tables Vol C Tables 4.2.6.8 and 6.1.1.4'
N N 0.0311 0.0180 'International Tables Vol C Tables 4.2.6.8 and 6.1.1.4'
O O 0.0492 0.0322 'International Tables Vol C Tables 4.2.6.8 and 6.1.1.4'
S S 0.3331 0.5567 'International Tables Vol C Tables 4.2.6.8 and 6.1.1.4'

loop_
_exptl_crystal_face_index_h
_exptl_crystal_face_index_k
_exptl_crystal_face_index_l
_exptl_crystal_face_perp_dist
0 1 -1 0.0209
0 -1 1 0.0228
0 -1 -1 0.0202
0 1 1 0.0161
-1 0 0 0.0810
1 0 0 0.0890
0 0 -1 0.0137
0 0 1 0.0179

loop_
_geom_angle_atom_site_label_1
_geom_angle_atom_site_label_2
_geom_angle_atom_site_label_3
_geom_angle
_geom_angle_site_symmetry_1
_geom_angle_site_symmetry_3
_geom_angle_publ_flag
N5A O1A N2A 110.8(5) . . ?
N13A O9A N10A 111.4(4) . . ?
N18A O17A N21A 111.1(5) . . ?
N26A O25A N29A 110.2(5) . . ?
C3A N2A O1A 105.5(5) . . ?
C4A N5A O1A 105.6(5) . . ?
C3A N6A H6A 122.5 . . ?
C3A N6A C7A 115.1(5) . . ?
C7A N6A H6A 122.5 . . ?
C7A N8A H8A 119.5 . . ?
C12A N8A H8A 119.5 . . ?
C12A N8A C7A 120.9(5) . . ?
C11A N10A O9A 105.2(5) . . ?
C12A N13A O9A 104.2(4) . . ?
C11A N14A H14A 119.9 . . ?
C11A N14A C15A 120.3(5) . . ?
C15A N14A H14A 119.9 . . ?
C15A N16A H16A 122.1 . . ?
C19A N16A H16A 122.1 . . ?
C19A N16A C15A 115.7(5) . . ?
C19A N18A O17A 105.0(5) . . ?
C20A N21A O17A 104.6(5) . . ?
C20A N22A H22A 120.8 . . ?
C20A N22A C23A 118.3(6) . . ?
C23A N22A H22A 120.8 . . ?
C23A N24A H24A 120.0 . . ?
C27A N24A H24A 120.0 . . ?
C27A N24A C23A 119.9(6) . . ?
C27A N26A O25A 106.2(6) . . ?
C28A N29A O25A 104.7(6) . . ?
C28A N30A H30A 119.1 . . ?
C28A N30A C31A 121.9(6) . . ?
C31A N30A H30A 119.1 . . ?
C4A N32A H32A 121.8 . . ?
C4A N32A C31A 116.5(6) . . ?
C31A N32A H32A 121.8 . . ?
C37A C1 Cl3 119.8(5) . . ?
C39A C1 Cl3 118.9(5) . . ?
C39A C1 C37A 121.2(6) . . ?
N2A C3A N6A 121.5(5) . . ?
N2A C3A C4A 108.2(5) . . ?
N6A C3A C4A 130.3(6) . . ?
N5A C4A N32A 122.2(5) . . ?
N5A C4A C3A 109.8(6) . . ?
N32A C4A C3A 128.0(6) . . ?
N6A C7A H7A 106.7 . . ?
N6A C7A C33A 111.0(5) . . ?
N8A C7A N6A 112.9(5) . . ?
N8A C7A H7A 106.7 . . ?
N8A C7A C33A 112.5(4) . . ?
C33A C7A H7A 106.7 . . ?
N10A C11A N14A 125.3(6) . . ?
N10A C11A C12A 108.9(5) . . ?
N14A C11A C12A 125.7(5) . . ?
N8A C12A C11A 124.7(5) . . ?
N13A C12A N8A 124.8(5) . . ?
N13A C12A C11A 110.3(5) . . ?
N14A C15A N16A 113.4(5) . . ?
N14A C15A H15A 106.9 . . ?
N14A C15A C41A 111.0(5) . . ?
N16A C15A H15A 106.9 . . ?
N16A C15A C41A 111.4(5) . . ?
C41A C15A H15A 106.9 . . ?
N16A C19A C20A 128.2(6) . . ?
N18A C19A N16A 122.9(6) . . ?
N18A C19A C20A 108.9(6) . . ?
N21A C20A N22A 122.6(6) . . ?
N21A C20A C19A 110.4(6) . . ?
N22A C20A C19A 127.0(6) . . ?
N22A C23A N24A 113.0(6) . . ?
N22A C23A H23A 106.9 . . ?
N22A C23A C49A 110.6(6) . . ?
N24A C23A H23A 106.9 . . ?
N24A C23A C49A 112.3(6) . . ?
C49A C23A H23A 106.9 . . ?
N24A C27A C28A 125.8(6) . . ?
N26A C27A N24A 125.1(7) . . ?
N26A C27A C28A 109.2(6) . . ?
N29A C28A N30A 123.2(7) . . ?
N29A C28A C27A 109.7(6) . . ?
N30A C28A C27A 127.1(6) . . ?
N30A C31A N32A 112.8(5) . . ?
N30A C31A H31A 107.4 . . ?
N30A C31A C57A 113.5(5) . . ?
N32A C31A H31A 107.4 . . ?
N32A C31A C57A 108.0(6) . . ?
C57A C31A H31A 107.4 . . ?
Cl1 C33A Cl2 109.8(3) . . ?
C7A C33A Cl1 108.6(4) . . ?
C7A C33A Cl2 107.3(4) . . ?
C34A C33A Cl1 109.6(4) . . ?
C34A C33A Cl2 107.8(4) . . ?
C34A C33A C7A 113.7(5) . . ?
O34A C34A C33A 116.0(5) . . ?
O34A C34A C35A 120.8(6) . . ?
C35A C34A C33A 123.2(5) . . ?
C36A C35A C34A 124.4(5) . . ?
C40A C35A C34A 116.2(5) . . ?
C40A C35A C36A 119.3(5) . . ?
C35A C36A H36A 119.7 . . ?
C37A C36A C35A 120.6(5) . . ?
C37A C36A H36A 119.7 . . ?
C1 C37A H37A 120.5 . . ?
C36A C37A C1 119.0(5) . . ?
C36A C37A H37A 120.5 . . ?
C1 C39A H39A 120.2 . . ?
C1 C39A C40A 119.6(6) . . ?
C40A C39A H39A 120.2 . . ?
C35A C40A H40A 119.9 . . ?
C39A C40A C35A 120.3(6) . . ?
C39A C40A H40A 119.9 . . ?
Cl4 C41A Cl5 110.1(3) . . ?
C15A C41A Cl4 106.2(4) . . ?
C15A C41A Cl5 108.6(4) . . ?
C42A C41A Cl4 109.6(4) . . ?
C42A C41A Cl5 108.3(4) . . ?
C42A C41A C15A 114.0(5) . . ?
O42A C42A C41A 117.8(5) . . ?
O42A C42A C43A 119.9(6) . . ?
C43A C42A C41A 122.3(5) . . ?
C44A C43A C42A 124.8(6) . . ?
C44A C43A C48A 118.2(6) . . ?
C48A C43A C42A 116.9(5) . . ?
C43A C44A H44A 119.7 . . ?
C45A C44A C43A 120.7(6) . . ?
C45A C44A H44A 119.7 . . ?
C44A C45A H45A 120.0 . . ?
C46A C45A C44A 120.0(6) . . ?
C46A C45A H45A 120.0 . . ?
C45A C46A Cl6 119.9(5) . . ?
C45A C46A C47A 121.2(7) . . ?
C47A C46A Cl6 118.8(6) . . ?
C46A C47A H47A 120.6 . . ?
C48A C47A C46A 118.7(7) . . ?
C48A C47A H47A 120.6 . . ?
C43A C48A H48A 119.5 . . ?
C47A C48A C43A 121.0(6) . . ?
C47A C48A H48A 119.5 . . ?
Cl8 C49A Cl7 109.5(4) . . ?
C23A C49A Cl7 107.9(5) . . ?
C23A C49A Cl8 107.3(5) . . ?
C23A C49A C50A 113.9(6) . . ?
C50A C49A Cl7 110.3(5) . . ?
C50A C49A Cl8 107.7(5) . . ?
O50A C50A C49A 117.4(7) . . ?
O50A C50A C51A 121.7(8) . . ?
C51A C50A C49A 120.5(7) . . ?
C52A C51A C50A 122.8(9) . . ?
C52C C51A C50A 139.9(17) . . ?
C52C C51A C56C 108(2) . . ?
C56A C51A C50A 115.4(8) . . ?
C56A C51A C52A 121.1(8) . . ?
C56C C51A C50A 111.8(14) . . ?
C51A C52A H52A 120.3 . . ?
C53A C52A C51A 119.4(11) . . ?
C53A C52A H52A 120.3 . . ?
C51A C52C H52C 116.9 . . ?
C53C C52C C51A 126(3) . . ?
C53C C52C H52C 116.9 . . ?
C52A C53A H53A 120.3 . . ?
C52A C53A C54A 119.4(11) . . ?
C54A C53A H53A 120.3 . . ?
C52C C53C H53C 118.1 . . ?
C52C C53C C54C 124(3) . . ?
C54C C53C H53C 118.1 . . ?
C53A C54A Cl9 118.9(9) . . ?
C53A C54A C55A 122.2(10) . . ?
C55A C54A Cl9 118.9(11) . . ?
C53C C54C Cl25 121(2) . . ?
C53C C54C C55C 115(2) . . ?
C55C C54C Cl25 124(3) . . ?
C54A C55A H55A 120.7 . . ?
C56A C55A C54A 118.5(12) . . ?
C56A C55A H55A 120.7 . . ?
C54C C55C H55C 120.5 . . ?
C54C C55C C56C 119(3) . . ?
C56C C55C H55C 120.5 . . ?
C51A C56A H56A 120.6 . . ?
C55A C56A C51A 118.8(10) . . ?
C55A C56A H56A 120.6 . . ?
C51A C56C H56C 116.2 . . ?
C55C C56C C51A 128(3) . . ?
C55C C56C H56C 116.2 . . ?
Cl11 C57A Cl10 109.0(4) . . ?
C31A C57A Cl10 109.5(5) . . ?
C31A C57A Cl11 109.4(4) . . ?
C31A C57A C58A 110.3(6) . . ?
C58A C57A Cl10 103.6(4) . . ?
C58A C57A Cl11 114.8(5) . . ?
O58A C58A C57A 116.8(7) . . ?
O58A C58A C59A 121.1(7) . . ?
C59A C58A C57A 122.1(6) . . ?
C60A C59A C58A 126.1(7) . . ?
C60A C59A C64A 116.9(11) . . ?
C60A C59A C64C 118.4(13) . . ?
C64A C59A C58A 117.0(11) . . ?
C64C C59A C58A 114.6(13) . . ?
C59A C60A H60A 118.3 . . ?
C59A C60A H60B 120.1 . . ?
C61A C60A C59A 123.4(11) . . ?
C61A C60A H60A 118.3 . . ?
C61C C60A C59A 119.9(12) . . ?
C61C C60A H60B 120.1 . . ?
C60A C61A H61A 120.5 . . ?
C60A C61A C62A 118.9(13) . . ?
C62A C61A H61A 120.5 . . ?
C60A C61C H61C 119.4 . . ?
C60A C61C C62C 121.2(14) . . ?
C62C C61C H61C 119.4 . . ?
C61A C62A Cl12 119.6(13) . . ?
C61A C62A C63A 120.5(13) . . ?
C63A C62A Cl12 119.9(15) . . ?
C61C C62C Cl26 122.2(16) . . ?
C61C C62C C63C 119.1(14) . . ?
C63C C62C Cl26 118.8(17) . . ?
C62A C63A H63A 120.8 . . ?
C64A C63A C62A 118.5(15) . . ?
C64A C63A H63A 120.8 . . ?
C62C C63C H63C 120.9 . . ?
C64C C63C C62C 118.2(19) . . ?
C64C C63C H63C 120.9 . . ?
C59A C64A H64A 119.1 . . ?
C63A C64A C59A 121.7(16) . . ?
C63A C64A H64A 119.1 . . ?
C59A C64C H64C 118.7 . . ?
C63C C64C C59A 122.7(19) . . ?
C63C C64C H64C 118.7 . . ?
N2B O1B N5B 108.9(5) . . ?
N13B O9B N10B 110.6(4) . . ?
N18B O17B N21B 110.5(4) . . ?
N29B O25B N26B 110.6(5) . . ?
C3B N2B O1B 106.8(5) . . ?
C4B N5B O1B 105.9(5) . . ?
C3B N6B H6B 120.2 . . ?
C3B N6B C7B 119.7(5) . . ?
C7B N6B H6B 120.2 . . ?
C7B N8B H8B 119.7 . . ?
C12B N8B H8B 119.7 . . ?
C12B N8B C7B 120.7(5) . . ?
C11B N10B O9B 105.3(5) . . ?
C12B N13B O9B 106.2(5) . . ?
C11B N14B H14B 119.4 . . ?
C11B N14B C15B 121.2(5) . . ?
C15B N14B H14B 119.4 . . ?
C15B N16B H16B 122.5 . . ?
C20B N16B H16B 122.5 . . ?
C20B N16B C15B 114.9(5) . . ?
C19B N18B O17B 105.8(4) . . ?
C20B N21B O17B 106.1(4) . . ?
C19B N22B H22B 122.2 . . ?
C19B N22B C23B 115.6(5) . . ?
C23B N22B H22B 122.2 . . ?
C23B N24B H24B 119.2 . . ?
C28B N24B H24B 119.2 . . ?
C28B N24B C23B 121.6(5) . . ?
C27B N26B O25B 105.3(5) . . ?
C28B N29B O25B 105.0(5) . . ?
C27B N30B H30B 119.6 . . ?
C27B N30B C31B 120.7(5) . . ?
C31B N30B H30B 119.6 . . ?
C4B N32B H32B 120.5 . . ?
C4B N32B C31B 118.9(5) . . ?
C31B N32B H32B 120.5 . . ?
N2B C3B N6B 122.1(6) . . ?
N2B C3B C4B 108.1(5) . . ?
N6B C3B C4B 129.7(6) . . ?
N5B C4B N32B 121.2(6) . . ?
N5B C4B C3B 110.2(5) . . ?
N32B C4B C3B 128.6(6) . . ?
N6B C7B H7B 106.9 . . ?
N6B C7B C33B 110.3(5) . . ?
N8B C7B N6B 113.6(5) . . ?
N8B C7B H7B 106.9 . . ?
N8B C7B C33B 112.0(5) . . ?
C33B C7B H7B 106.9 . . ?
N10B C11B N14B 123.3(5) . . ?
N10B C11B C12B 109.3(5) . . ?
N14B C11B C12B 127.4(5) . . ?
N8B C12B C11B 127.2(5) . . ?
N13B C12B N8B 124.1(5) . . ?
N13B C12B C11B 108.6(5) . . ?
N14B C15B N16B 113.1(5) . . ?
N14B C15B H15B 106.8 . . ?
N14B C15B C41B 112.2(4) . . ?
N16B C15B H15B 106.8 . . ?
N16B C15B C41B 110.6(4) . . ?
C41B C15B H15B 106.8 . . ?
N18B C19B N22B 121.5(5) . . ?
N18B C19B C20B 109.0(5) . . ?
N22B C19B C20B 129.4(5) . . ?
N16B C20B C19B 128.9(5) . . ?
N21B C20B N16B 122.5(5) . . ?
N21B C20B C19B 108.6(5) . . ?
N22B C23B H23B 107.7 . . ?
N22B C23B C49B 108.0(4) . . ?
N24B C23B N22B 113.2(4) . . ?
N24B C23B H23B 107.7 . . ?
N24B C23B C49B 112.1(5) . . ?
C49B C23B H23B 107.7 . . ?
N26B C27B N30B 124.9(6) . . ?
N26B C27B C28B 109.6(5) . . ?
N30B C27B C28B 125.5(5) . . ?
N24B C28B C27B 126.4(5) . . ?
N29B C28B N24B 124.1(5) . . ?
N29B C28B C27B 109.5(5) . . ?
N30B C31B H31B 107.8 . . ?
N30B C31B C57B 111.5(5) . . ?
N32B C31B N30B 114.3(5) . . ?
N32B C31B H31B 107.8 . . ?
N32B C31B C57B 107.2(5) . . ?
C57B C31B H31B 107.8 . . ?
Cl13 C33B Cl14 109.4(3) . . ?
C7B C33B Cl13 108.1(4) . . ?
C7B C33B Cl14 107.7(4) . . ?
C34B C33B Cl13 109.9(4) . . ?
C34B C33B Cl14 108.1(4) . . ?
C34B C33B C7B 113.5(5) . . ?
O34B C34B C33B 115.8(5) . . ?
O34B C34B C35B 120.8(5) . . ?
C35B C34B C33B 123.3(5) . . ?
C36B C35B C34B 123.8(5) . . ?
C36B C35B C40B 119.3(5) . . ?
C40B C35B C34B 116.9(5) . . ?
C35B C36B H36B 119.9 . . ?
C35B C36B C37B 120.3(5) . . ?
C37B C36B H36B 119.9 . . ?
C36B C37B H37B 120.1 . . ?
C38B C37B C36B 119.7(5) . . ?
C38B C37B H37B 120.1 . . ?
C37B C38B Cl15 120.2(4) . . ?
C37B C38B C39B 120.4(5) . . ?
C39B C38B Cl15 119.4(5) . . ?
C38B C39B H39B 120.5 . . ?
C40B C39B C38B 118.9(6) . . ?
C40B C39B H39B 120.5 . . ?
C35B C40B H40B 119.3 . . ?
C39B C40B C35B 121.4(5) . . ?
C39B C40B H40B 119.3 . . ?
Cl17 C41B Cl16 109.0(3) . . ?
C15B C41B Cl16 107.4(4) . . ?
C15B C41B Cl17 107.9(4) . . ?
C42B C41B Cl16 107.8(4) . . ?
C42B C41B Cl17 110.6(4) . . ?
C42B C41B C15B 114.0(5) . . ?
O42B C42B C41B 116.0(5) . . ?
O42B C42B C43B 121.7(6) . . ?
C43B C42B C41B 122.3(5) . . ?
C44B C43B C42B 125.7(6) . . ?
C48B C43B C42B 116.1(5) . . ?
C48B C43B C44B 118.3(6) . . ?
C43B C44B H44B 119.6 . . ?
C45B C44B C43B 120.7(6) . . ?
C45B C44B H44B 119.6 . . ?
C44B C45B H45B 120.1 . . ?
C46B C45B C44B 119.9(6) . . ?
C46B C45B H45B 120.1 . . ?
C45B C46B Cl18 119.6(5) . . ?
C45B C46B C47B 121.5(6) . . ?
C47B C46B Cl18 118.9(5) . . ?
C46B C47B H47B 121.0 . . ?
C48B C47B C46B 117.9(6) . . ?
C48B C47B H47B 121.0 . . ?
C43B C48B H48B 119.2 . . ?
C47B C48B C43B 121.7(6) . . ?
C47B C48B H48B 119.2 . . ?
Cl19 C49B Cl20 107.7(3) . . ?
C23B C49B Cl19 110.1(4) . . ?
C23B C49B Cl20 109.1(4) . . ?
C23B C49B C50B 110.5(4) . . ?
C50B C49B Cl19 110.7(4) . . ?
C50B C49B Cl20 108.7(4) . . ?
O50B C50B C49B 119.4(5) . . ?
O50B C50B C51B 120.1(5) . . ?
C51B C50B C49B 120.5(5) . . ?
C52B C51B C50B 126.4(5) . . ?
C52B C51B C56B 117.3(5) . . ?
C56B C51B C50B 116.3(5) . . ?
C51B C52B H52B 119.6 . . ?
C53B C52B C51B 120.9(5) . . ?
C53B C52B H52B 119.6 . . ?
C52B C53B H53B 120.1 . . ?
C54B C53B C52B 119.9(6) . . ?
C54B C53B H53B 120.1 . . ?
C53B C54B Cl21 120.2(5) . . ?
C53B C54B C55B 120.3(6) . . ?
C55B C54B Cl21 119.5(5) . . ?
C54B C55B H55B 120.0 . . ?
C56B C55B C54B 119.9(6) . . ?
C56B C55B H55B 120.0 . . ?
C51B C56B H56B 119.1 . . ?
C55B C56B C51B 121.7(6) . . ?
C55B C56B H56B 119.1 . . ?
Cl22 C57B Cl23 107.3(4) . . ?
C31B C57B Cl22 110.5(5) . . ?
C31B C57B Cl23 109.6(5) . . ?
C31B C57B C58B 110.8(6) . . ?
C58B C57B Cl22 110.0(5) . . ?
C58B C57B Cl23 108.5(5) . . ?
O58B C58B C57B 120.3(8) . . ?
O58B C58B C59B 120.5(8) . . ?
C59B C58B C57B 119.1(6) . . ?
C60B C59B C58B 125.7(7) . . ?
C60B C59B C64B 118.4(9) . . ?
C64B C59B C58B 116.0(8) . . ?
C59B C60B H60C 119.3 . . ?
C59B C60B C61B 121.3(8) . . ?
C61B C60B H60C 119.3 . . ?
C60B C61B H61B 120.6 . . ?
C62B C61B C60B 118.8(9) . . ?
C62B C61B H61B 120.6 . . ?
C61B C62B Cl24 118.5(9) . . ?
C61B C62B C63B 120.9(9) . . ?
C63B C62B Cl24 120.6(8) . . ?
C62B C63B H63B 120.3 . . ?
C64B C63B C62B 119.4(8) . . ?
C64B C63B H63B 120.3 . . ?
C59B C64B H64B 119.4 . . ?
C63B C64B C59B 121.2(9) . . ?
C63B C64B H64B 119.4 . . ?
O70 S70 C71 105.3(5) . . ?
O70 S70 C72 108.9(3) . . ?
C72 S70 C71 95.9(5) . . ?
S70 C71 H71A 109.5 . . ?
S70 C71 H71B 109.5 . . ?
S70 C71 H71C 109.5 . . ?
H71A C71 H71B 109.5 . . ?
H71A C71 H71C 109.5 . . ?
H71B C71 H71C 109.5 . . ?
S70 C72 H72A 109.5 . . ?
S70 C72 H72B 109.5 . . ?
S70 C72 H72C 109.5 . . ?
H72A C72 H72B 109.5 . . ?
H72A C72 H72C 109.5 . . ?
H72B C72 H72C 109.5 . . ?
O73 S73 C74 106.0(3) . . ?
O73 S73 C75 105.0(3) . . ?
C75 S73 C74 99.7(3) . . ?
S73 C74 H74A 109.5 . . ?
S73 C74 H74B 109.5 . . ?
S73 C74 H74C 109.5 . . ?
H74A C74 H74B 109.5 . . ?
H74A C74 H74C 109.5 . . ?
H74B C74 H74C 109.5 . . ?
S73 C75 H75A 109.5 . . ?
S73 C75 H75B 109.5 . . ?
S73 C75 H75C 109.5 . . ?
H75A C75 H75B 109.5 . . ?
H75A C75 H75C 109.5 . . ?
H75B C75 H75C 109.5 . . ?
O76 S76 C77 104.7(4) . . ?
O76 S76 C78 106.9(4) . . ?
C77 S76 C78 96.9(4) . . ?
S76 C77 H77A 109.5 . . ?
S76 C77 H77B 109.5 . . ?
S76 C77 H77C 109.5 . . ?
H77A C77 H77B 109.5 . . ?
H77A C77 H77C 109.5 . . ?
H77B C77 H77C 109.5 . . ?
S76 C78 H78A 109.5 . . ?
S76 C78 H78B 109.5 . . ?
S76 C78 H78C 109.5 . . ?
H78A C78 H78B 109.5 . . ?
H78A C78 H78C 109.5 . . ?
H78B C78 H78C 109.5 . . ?
O79 S79 C80 106.8(5) . . ?
O79 S79 C81 104.2(4) . . ?
C81 S79 C80 97.9(6) . . ?
O79 S79A C80A 87.4(15) . . ?
O79 S79A C81 106.3(6) . . ?
C81 S79A C80A 97.5(14) . . ?
S79 C80 H80A 109.5 . . ?
S79 C80 H80B 109.5 . . ?
S79 C80 H80C 109.5 . . ?
H80A C80 H80B 109.5 . . ?
H80A C80 H80C 109.5 . . ?
H80B C80 H80C 109.5 . . ?
S79A C80A H80D 109.5 . . ?
S79A C80A H80E 109.5 . . ?
S79A C80A H80F 109.5 . . ?
H80D C80A H80E 109.5 . . ?
H80D C80A H80F 109.5 . . ?
H80E C80A H80F 109.5 . . ?
S79 C81 H81A 109.5 . . ?
S79 C81 H81B 109.5 . . ?
S79 C81 H81C 109.5 . . ?
S79A C81 H81D 109.5 . . ?
S79A C81 H81E 109.5 . . ?
S79A C81 H81F 109.5 . . ?
H81A C81 H81B 109.5 . . ?
H81A C81 H81C 109.5 . . ?
H81B C81 H81C 109.5 . . ?
H81D C81 H81E 109.5 . . ?
H81D C81 H81F 109.5 . . ?
H81E C81 H81F 109.5 . . ?
O82 S82 C83 103.8(4) . . ?
O82 S82 C84 107.5(4) . . ?
C83 S82 C84 97.8(4) . . ?
S82 C83 H83A 109.5 . . ?
S82 C83 H83B 109.5 . . ?
S82 C83 H83C 109.5 . . ?
H83A C83 H83B 109.5 . . ?
H83A C83 H83C 109.5 . . ?
H83B C83 H83C 109.5 . . ?
S82 C84 H84A 109.5 . . ?
S82 C84 H84B 109.5 . . ?
S82 C84 H84C 109.5 . . ?
H84A C84 H84B 109.5 . . ?
H84A C84 H84C 109.5 . . ?
H84B C84 H84C 109.5 . . ?
O89A S89A C90A 106.9 . . ?
O89A S89A C91A 106.8 . . ?
C90A S89A C91A 96.4 . . ?
S89A C90A H90D 109.5 . . ?
S89A C90A H90E 109.5 . . ?
S89A C90A H90F 109.5 . . ?
H90D C90A H90E 109.5 . . ?
H90D C90A H90F 109.5 . . ?
H90E C90A H90F 109.5 . . ?
S89A C91A H91D 109.5 . . ?
S89A C91A H91E 109.5 . . ?
S89A C91A H91F 109.5 . . ?
H91D C91A H91E 109.5 . . ?
H91D C91A H91F 109.5 . . ?
H91E C91A H91F 109.5 . . ?
C91 N89 C90 117.6 . . ?
C92 N89 C90 120.6 . . ?
C92 N89 C91 121.8 . . ?
N89 C90 H90A 109.5 . . ?
N89 C90 H90B 109.5 . . ?
N89 C90 H90C 109.5 . . ?
H90A C90 H90B 109.5 . . ?
H90A C90 H90C 109.5 . . ?
H90B C90 H90C 109.5 . . ?
N89 C91 H91A 109.5 . . ?
N89 C91 H91B 109.5 . . ?
N89 C91 H91C 109.5 . . ?
H91A C91 H91B 109.5 . . ?
H91A C91 H91C 109.5 . . ?
H91B C91 H91C 109.5 . . ?
O92 C92 N89 126.0 . . ?
O92 C92 H92 117.0 . . ?
N89 C92 H92 117.0 . . ?
O95 S95 C96 107.0 . . ?
O95 S95 C97 106.9 . . ?
C96 S95 C97 96.4 . . ?
S95 C96 H96A 109.5 . . ?
S95 C96 H96B 109.5 . . ?
S95 C96 H96C 109.5 . . ?
H96A C96 H96B 109.5 . . ?
H96A C96 H96C 109.5 . . ?
H96B C96 H96C 109.5 . . ?
S95 C97 H97D 109.5 . . ?
S95 C97 H97E 109.5 . . ?
S95 C97 H97F 109.5 . . ?
H97D C97 H97E 109.5 . . ?
H97D C97 H97F 109.5 . . ?
H97E C97 H97F 109.5 . . ?
C95A N96A C97A 120.6 . . ?
C95A N96A C98A 121.8 . . ?
C98A N96A C97A 117.7 . . ?
O95A C95A N96A 125.9 . . ?
O95A C95A H95A 117.0 . . ?
N96A C95A H95A 117.0 . . ?
N96A C97A H97A 109.5 . . ?
N96A C97A H97B 109.5 . . ?
N96A C97A H97C 109.5 . . ?
H97A C97A H97B 109.5 . . ?
H97A C97A H97C 109.5 . . ?
H97B C97A H97C 109.5 . . ?
N96A C98A H98A 109.5 . . ?
N96A C98A H98B 109.5 . . ?
N96A C98A H98C 109.5 . . ?
H98A C98A H98B 109.5 . . ?
H98A C98A H98C 109.5 . . ?
H98B C98A H98C 109.5 . . ?
C87 N85 C86 116.6(7) . . ?
C88 N85 C86 121.0(7) . . ?
C88 N85 C87 122.2(7) . . ?
N85 C86 H86A 109.5 . . ?
N85 C86 H86B 109.5 . . ?
N85 C86 H86C 109.5 . . ?
H86A C86 H86B 109.5 . . ?
H86A C86 H86C 109.5 . . ?
H86B C86 H86C 109.5 . . ?
N85 C87 H87A 109.5 . . ?
N85 C87 H87B 109.5 . . ?
N85 C87 H87C 109.5 . . ?
H87A C87 H87B 109.5 . . ?
H87A C87 H87C 109.5 . . ?
H87B C87 H87C 109.5 . . ?
O88 C88 N85 125.8(8) . . ?
O88 C88 H88 117.1 . . ?
N85 C88 H88 117.1 . . ?
N93 C93 C94 177.2(9) . . ?
C93 C94 H94A 109.5 . . ?
C93 C94 H94B 109.5 . . ?
C93 C94 H94C 109.5 . . ?
H94A C94 H94B 109.5 . . ?
H94A C94 H94C 109.5 . . ?
H94B C94 H94C 109.5 . . ?

loop_
_geom_bond_atom_site_label_1
_geom_bond_atom_site_label_2
_geom_bond_distance
_geom_bond_site_symmetry_2
_geom_bond_publ_flag
Cl1 C33A 1.777(6) . ?
Cl2 C33A 1.797(5) . ?
Cl3 C1 1.726(6) . ?
Cl4 C41A 1.779(6) . ?
Cl5 C41A 1.791(7) . ?
Cl6 C46A 1.731(7) . ?
Cl7 C49A 1.796(8) . ?
Cl8 C49A 1.785(7) . ?
Cl9 C54A 1.724(12) . ?
Cl10 C57A 1.798(7) . ?
Cl11 C57A 1.767(7) . ?
Cl12 C62A 1.734(14) . ?
Cl25 C54C 1.73(2) . ?
Cl26 C62C 1.749(16) . ?
O1A N2A 1.404(7) . ?
O1A N5A 1.386(7) . ?
O9A N10A 1.410(7) . ?
O9A N13A 1.405(7) . ?
O17A N18A 1.395(7) . ?
O17A N21A 1.400(8) . ?
O25A N26A 1.403(8) . ?
O25A N29A 1.418(8) . ?
O34A C34A 1.219(7) . ?
O42A C42A 1.223(7) . ?
O50A C50A 1.210(9) . ?
O58A C58A 1.215(9) . ?
N2A C3A 1.309(9) . ?
N5A C4A 1.298(9) . ?
N6A H6A 0.8800 . ?
N6A C3A 1.377(8) . ?
N6A C7A 1.461(7) . ?
N8A H8A 0.8800 . ?
N8A C7A 1.437(7) . ?
N8A C12A 1.370(7) . ?
N10A C11A 1.312(8) . ?
N13A C12A 1.316(8) . ?
N14A H14A 0.8800 . ?
N14A C11A 1.362(8) . ?
N14A C15A 1.431(8) . ?
N16A H16A 0.8800 . ?
N16A C15A 1.450(7) . ?
N16A C19A 1.367(8) . ?
N18A C19A 1.314(9) . ?
N21A C20A 1.300(9) . ?
N22A H22A 0.8800 . ?
N22A C20A 1.362(9) . ?
N22A C23A 1.433(8) . ?
N24A H24A 0.8800 . ?
N24A C23A 1.466(9) . ?
N24A C27A 1.365(9) . ?
N26A C27A 1.301(9) . ?
N29A C28A 1.318(9) . ?
N30A H30A 0.8800 . ?
N30A C28A 1.370(9) . ?
N30A C31A 1.449(9) . ?
N32A H32A 0.8800 . ?
N32A C4A 1.385(9) . ?
N32A C31A 1.456(8) . ?
C1 C37A 1.401(9) . ?
C1 C39A 1.383(9) . ?
C3A C4A 1.449(8) . ?
C7A H7A 1.0000 . ?
C7A C33A 1.550(8) . ?
C11A C12A 1.444(8) . ?
C15A H15A 1.0000 . ?
C15A C41A 1.560(8) . ?
C19A C20A 1.426(8) . ?
C23A H23A 1.0000 . ?
C23A C49A 1.545(11) . ?
C27A C28A 1.442(10) . ?
C31A H31A 1.0000 . ?
C31A C57A 1.541(10) . ?
C33A C34A 1.536(8) . ?
C34A C35A 1.490(8) . ?
C35A C36A 1.403(8) . ?
C35A C40A 1.401(8) . ?
C36A H36A 0.9500 . ?
C36A C37A 1.387(8) . ?
C37A H37A 0.9500 . ?
C39A H39A 0.9500 . ?
C39A C40A 1.390(9) . ?
C40A H40A 0.9500 . ?
C41A C42A 1.522(9) . ?
C42A C43A 1.493(8) . ?
C43A C44A 1.392(8) . ?
C43A C48A 1.410(9) . ?
C44A H44A 0.9500 . ?
C44A C45A 1.377(9) . ?
C45A H45A 0.9500 . ?
C45A C46A 1.354(11) . ?
C46A C47A 1.405(10) . ?
C47A H47A 0.9500 . ?
C47A C48A 1.364(10) . ?
C48A H48A 0.9500 . ?
C49A C50A 1.546(12) . ?
C50A C51A 1.497(10) . ?
C51A C52A 1.407(13) . ?
C51A C52C 1.39(2) . ?
C51A C56A 1.403(14) . ?
C51A C56C 1.42(2) . ?
C52A H52A 0.9500 . ?
C52A C53A 1.378(15) . ?
C52C H52C 0.9500 . ?
C52C C53C 1.36(3) . ?
C53A H53A 0.9500 . ?
C53A C54A 1.388(18) . ?
C53C H53C 0.9500 . ?
C53C C54C 1.38(3) . ?
C54A C55A 1.403(16) . ?
C54C C55C 1.39(3) . ?
C55A H55A 0.9500 . ?
C55A C56A 1.401(13) . ?
C55C H55C 0.9500 . ?
C55C C56C 1.41(2) . ?
C56A H56A 0.9500 . ?
C56C H56C 0.9500 . ?
C57A C58A 1.544(10) . ?
C58A C59A 1.481(12) . ?
C59A C60A 1.391(11) . ?
C59A C64A 1.408(16) . ?
C59A C64C 1.404(18) . ?
C60A H60A 0.9500 . ?
C60A H60B 0.9500 . ?
C60A C61A 1.351(16) . ?
C60A C61C 1.377(17) . ?
C61A H61A 0.9500 . ?
C61A C62A 1.392(18) . ?
C61C H61C 0.9500 . ?
C61C C62C 1.407(19) . ?
C62A C63A 1.411(19) . ?
C62C C63C 1.41(2) . ?
C63A H63A 0.9500 . ?
C63A C64A 1.377(19) . ?
C63C H63C 0.9500 . ?
C63C C64C 1.38(2) . ?
C64A H64A 0.9500 . ?
C64C H64C 0.9500 . ?
Cl13 C33B 1.782(6) . ?
Cl14 C33B 1.796(6) . ?
Cl15 C38B 1.719(6) . ?
Cl16 C41B 1.795(6) . ?
Cl17 C41B 1.789(6) . ?
Cl18 C46B 1.734(7) . ?
Cl19 C49B 1.778(6) . ?
Cl20 C49B 1.784(6) . ?
Cl21 C54B 1.722(7) . ?
Cl22 C57B 1.758(8) . ?
Cl23 C57B 1.809(7) . ?
Cl24 C62B 1.725(11) . ?
O1B N2B 1.406(7) . ?
O1B N5B 1.411(7) . ?
O9B N10B 1.407(6) . ?
O9B N13B 1.400(7) . ?
O17B N18B 1.390(6) . ?
O17B N21B 1.397(6) . ?
O25B N26B 1.406(7) . ?
O25B N29B 1.405(7) . ?
O34B C34B 1.226(7) . ?
O42B C42B 1.212(7) . ?
O50B C50B 1.216(7) . ?
O58B C58B 1.211(10) . ?
N2B C3B 1.306(9) . ?
N5B C4B 1.296(9) . ?
N6B H6B 0.8800 . ?
N6B C3B 1.370(8) . ?
N6B C7B 1.441(7) . ?
N8B H8B 0.8800 . ?
N8B C7B 1.430(7) . ?
N8B C12B 1.363(8) . ?
N10B C11B 1.317(8) . ?
N13B C12B 1.313(8) . ?
N14B H14B 0.8800 . ?
N14B C11B 1.356(7) . ?
N14B C15B 1.437(7) . ?
N16B H16B 0.8800 . ?
N16B C15B 1.463(6) . ?
N16B C20B 1.366(7) . ?
N18B C19B 1.310(8) . ?
N21B C20B 1.304(8) . ?
N22B H22B 0.8800 . ?
N22B C19B 1.380(7) . ?
N22B C23B 1.451(7) . ?
N24B H24B 0.8800 . ?
N24B C23B 1.442(7) . ?
N24B C28B 1.368(8) . ?
N26B C27B 1.304(8) . ?
N29B C28B 1.312(8) . ?
N30B H30B 0.8800 . ?
N30B C27B 1.363(8) . ?
N30B C31B 1.450(8) . ?
N32B H32B 0.8800 . ?
N32B C4B 1.378(8) . ?
N32B C31B 1.442(7) . ?
C3B C4B 1.439(8) . ?
C7B H7B 1.0000 . ?
C7B C33B 1.576(8) . ?
C11B C12B 1.455(8) . ?
C15B H15B 1.0000 . ?
C15B C41B 1.548(8) . ?
C19B C20B 1.448(7) . ?
C23B H23B 1.0000 . ?
C23B C49B 1.548(7) . ?
C27B C28B 1.436(8) . ?
C31B H31B 1.0000 . ?
C31B C57B 1.542(9) . ?
C33B C34B 1.527(9) . ?
C34B C35B 1.488(8) . ?
C35B C36B 1.389(8) . ?
C35B C40B 1.396(9) . ?
C36B H36B 0.9500 . ?
C36B C37B 1.397(8) . ?
C37B H37B 0.9500 . ?
C37B C38B 1.391(9) . ?
C38B C39B 1.406(8) . ?
C39B H39B 0.9500 . ?
C39B C40B 1.380(8) . ?
C40B H40B 0.9500 . ?
C41B C42B 1.539(8) . ?
C42B C43B 1.483(8) . ?
C43B C44B 1.404(8) . ?
C43B C48B 1.401(9) . ?
C44B H44B 0.9500 . ?
C44B C45B 1.376(10) . ?
C45B H45B 0.9500 . ?
C45B C46B 1.374(10) . ?
C46B C47B 1.403(9) . ?
C47B H47B 0.9500 . ?
C47B C48B 1.385(9) . ?
C48B H48B 0.9500 . ?
C49B C50B 1.549(8) . ?
C50B C51B 1.491(8) . ?
C51B C52B 1.406(8) . ?
C51B C56B 1.406(9) . ?
C52B H52B 0.9500 . ?
C52B C53B 1.391(8) . ?
C53B H53B 0.9500 . ?
C53B C54B 1.380(9) . ?
C54B C55B 1.388(9) . ?
C55B H55B 0.9500 . ?
C55B C56B 1.369(9) . ?
C56B H56B 0.9500 . ?
C57B C58B 1.544(11) . ?
C58B C59B 1.490(13) . ?
C59B C60B 1.374(12) . ?
C59B C64B 1.412(12) . ?
C60B H60C 0.9500 . ?
C60B C61B 1.393(13) . ?
C61B H61B 0.9500 . ?
C61B C62B 1.382(14) . ?
C62B C63B 1.394(15) . ?
C63B H63B 0.9500 . ?
C63B C64B 1.359(14) . ?
C64B H64B 0.9500 . ?
S70 O70 1.511(6) . ?
S70 C71 1.790(10) . ?
S70 C72 1.779(8) . ?
C71 H71A 0.9800 . ?
C71 H71B 0.9800 . ?
C71 H71C 0.9800 . ?
C72 H72A 0.9800 . ?
C72 H72B 0.9800 . ?
C72 H72C 0.9800 . ?
S73 O73 1.491(5) . ?
S73 C74 1.803(7) . ?
S73 C75 1.789(7) . ?
C74 H74A 0.9800 . ?
C74 H74B 0.9800 . ?
C74 H74C 0.9800 . ?
C75 H75A 0.9800 . ?
C75 H75B 0.9800 . ?
C75 H75C 0.9800 . ?
S76 O76 1.518(5) . ?
S76 C77 1.772(10) . ?
S76 C78 1.794(8) . ?
C77 H77A 0.9800 . ?
C77 H77B 0.9800 . ?
C77 H77C 0.9800 . ?
C78 H78A 0.9800 . ?
C78 H78B 0.9800 . ?
C78 H78C 0.9800 . ?
S79 O79 1.544(6) . ?
S79 C80 1.796(11) . ?
S79 C81 1.752(9) . ?
S79A O79 1.511(10) . ?
S79A C80A 1.83(2) . ?
S79A C81 1.738(12) . ?
C80 H80A 0.9800 . ?
C80 H80B 0.9800 . ?
C80 H80C 0.9800 . ?
C80A H80D 0.9800 . ?
C80A H80E 0.9800 . ?
C80A H80F 0.9800 . ?
C81 H81A 0.9800 . ?
C81 H81B 0.9800 . ?
C81 H81C 0.9800 . ?
C81 H81D 0.9800 . ?
C81 H81E 0.9800 . ?
C81 H81F 0.9800 . ?
S82 O82 1.503(6) . ?
S82 C83 1.765(10) . ?
S82 C84 1.790(8) . ?
C83 H83A 0.9800 . ?
C83 H83B 0.9800 . ?
C83 H83C 0.9800 . ?
C84 H84A 0.9800 . ?
C84 H84B 0.9800 . ?
C84 H84C 0.9800 . ?
S89A O89A 1.5047 . ?
S89A C90A 1.8110 . ?
S89A C91A 1.8132 . ?
C90A H90D 0.9800 . ?
C90A H90E 0.9800 . ?
C90A H90F 0.9800 . ?
C91A H91D 0.9800 . ?
C91A H91E 0.9800 . ?
C91A H91F 0.9800 . ?
O92 C92 1.2184 . ?
N89 C90 1.4551 . ?
N89 C91 1.4514 . ?
N89 C92 1.3612 . ?
C90 H90A 0.9800 . ?
C90 H90B 0.9800 . ?
C90 H90C 0.9800 . ?
C91 H91A 0.9800 . ?
C91 H91B 0.9800 . ?
C91 H91C 0.9800 . ?
C92 H92 0.9500 . ?
S95 O95 1.5028 . ?
S95 C96 1.8124 . ?
S95 C97 1.8125 . ?
C96 H96A 0.9800 . ?
C96 H96B 0.9800 . ?
C96 H96C 0.9800 . ?
C97 H97D 0.9800 . ?
C97 H97E 0.9800 . ?
C97 H97F 0.9800 . ?
O95A C95A 1.2165 . ?
N96A C95A 1.3622 . ?
N96A C97A 1.4535 . ?
N96A C98A 1.4510 . ?
C95A H95A 0.9500 . ?
C97A H97A 0.9800 . ?
C97A H97B 0.9800 . ?
C97A H97C 0.9800 . ?
C98A H98A 0.9800 . ?
C98A H98B 0.9800 . ?
C98A H98C 0.9800 . ?
O88 C88 1.250(9) . ?
N85 C86 1.479(11) . ?
N85 C87 1.455(11) . ?
N85 C88 1.293(9) . ?
C86 H86A 0.9800 . ?
C86 H86B 0.9800 . ?
C86 H86C 0.9800 . ?
C87 H87A 0.9800 . ?
C87 H87B 0.9800 . ?
C87 H87C 0.9800 . ?
C88 H88 0.9500 . ?
N93 C93 1.142(11) . ?
C93 C94 1.443(12) . ?
C94 H94A 0.9800 . ?
C94 H94B 0.9800 . ?
C94 H94C 0.9800 . ?

loop_
_geom_torsion_atom_site_label_1
_geom_torsion_atom_site_label_2
_geom_torsion_atom_site_label_3
_geom_torsion_atom_site_label_4
_geom_torsion
_geom_torsion_site_symmetry_1
_geom_torsion_site_symmetry_2
_geom_torsion_site_symmetry_3
_geom_torsion_site_symmetry_4
_geom_torsion_publ_flag
Cl1 C33A C34A O34A 118.9(5) . . . . ?
Cl1 C33A C34A C35A -62.3(6) . . . . ?
Cl2 C33A C34A O34A -121.7(5) . . . . ?
Cl2 C33A C34A C35A 57.2(6) . . . . ?
Cl3 C1 C37A C36A -179.4(4) . . . . ?
Cl3 C1 C39A C40A -179.6(5) . . . . ?
Cl4 C41A C42A O42A 124.1(6) . . . . ?
Cl4 C41A C42A C43A -54.7(7) . . . . ?
Cl5 C41A C42A O42A -115.8(6) . . . . ?
Cl5 C41A C42A C43A 65.4(7) . . . . ?
Cl6 C46A C47A C48A -179.5(7) . . . . ?
Cl7 C49A C50A O50A 118.5(6) . . . . ?
Cl7 C49A C50A C51A -53.8(6) . . . . ?
Cl8 C49A C50A O50A -122.1(6) . . . . ?
Cl8 C49A C50A C51A 65.7(6) . . . . ?
Cl9 C54A C55A C56A -178.6(7) . . . . ?
Cl10 C57A C58A O58A -92.1(6) . . . . ?
Cl10 C57A C58A C59A 86.5(5) . . . . ?
Cl11 C57A C58A O58A 149.2(5) . . . . ?
Cl11 C57A C58A C59A -32.2(6) . . . . ?
Cl12 C62A C63A C64A -179.1(19) . . . . ?
Cl25 C54C C55C C56C 179.9(6) . . . . ?
Cl26 C62C C63C C64C 176(3) . . . . ?
O1A N2A C3A N6A -177.6(6) . . . . ?
O1A N2A C3A C4A 0.7(7) . . . . ?
O1A N5A C4A N32A 177.2(6) . . . . ?
O1A N5A C4A C3A -1.6(8) . . . . ?
O9A N10A C11A N14A 174.8(5) . . . . ?
O9A N10A C11A C12A -1.6(6) . . . . ?
O9A N13A C12A N8A -175.0(5) . . . . ?
O9A N13A C12A C11A 0.2(6) . . . . ?
O17A N18A C19A N16A 177.9(7) . . . . ?
O17A N18A C19A C20A 0.0(8) . . . . ?
O17A N21A C20A N22A -179.5(7) . . . . ?
O17A N21A C20A C19A 0.9(9) . . . . ?
O25A N26A C27A N24A -179.0(6) . . . . ?
O25A N26A C27A C28A 0.0(7) . . . . ?
O25A N29A C28A N30A 178.1(6) . . . . ?
O25A N29A C28A C27A -1.9(7) . . . . ?
O34A C34A C35A C36A -176.4(5) . . . . ?
O34A C34A C35A C40A 5.9(8) . . . . ?
O42A C42A C43A C44A 176.2(6) . . . . ?
O42A C42A C43A C48A -6.4(9) . . . . ?
O50A C50A C51A C52A -177.1(8) . . . . ?
O50A C50A C51A C52C 173.8(13) . . . . ?
O50A C50A C51A C56A 12.1(8) . . . . ?
O50A C50A C51A C56C -6.0(13) . . . . ?
O58A C58A C59A C60A 154.2(7) . . . . ?
O58A C58A C59A C64A -26.6(19) . . . . ?
O58A C58A C59A C64C -15(2) . . . . ?
N2A O1A N5A C4A 2.1(8) . . . . ?
N2A C3A C4A N5A 0.6(8) . . . . ?
N2A C3A C4A N32A -178.1(6) . . . . ?
N5A O1A N2A C3A -1.8(8) . . . . ?
N6A C3A C4A N5A 178.7(6) . . . . ?
N6A C3A C4A N32A 0.0(11) . . . . ?
N6A C7A C33A Cl1 -57.8(5) . . . . ?
N6A C7A C33A Cl2 -176.4(4) . . . . ?
N6A C7A C33A C34A 64.4(6) . . . . ?
N8A C7A C33A Cl1 174.6(4) . . . . ?
N8A C7A C33A Cl2 56.0(5) . . . . ?
N8A C7A C33A C34A -63.2(6) . . . . ?
N10A O9A N13A C12A -1.3(6) . . . . ?
N10A C11A C12A N8A 176.2(5) . . . . ?
N10A C11A C12A N13A 0.9(7) . . . . ?
N13A O9A N10A C11A 1.9(6) . . . . ?
N14A C11A C12A N8A -0.2(9) . . . . ?
N14A C11A C12A N13A -175.4(5) . . . . ?
N14A C15A C41A Cl4 -59.0(5) . . . . ?
N14A C15A C41A Cl5 -177.3(4) . . . . ?
N14A C15A C41A C42A 61.8(7) . . . . ?
N16A C15A C41A Cl4 173.7(4) . . . . ?
N16A C15A C41A Cl5 55.4(6) . . . . ?
N16A C15A C41A C42A -65.5(7) . . . . ?
N16A C19A C20A N21A -178.3(7) . . . . ?
N16A C19A C20A N22A 2.1(12) . . . . ?
N18A O17A N21A C20A -0.9(9) . . . . ?
N18A C19A C20A N21A -0.6(9) . . . . ?
N18A C19A C20A N22A 179.8(7) . . . . ?
N21A O17A N18A C19A 0.6(9) . . . . ?
N22A C23A C49A Cl7 -54.5(7) . . . . ?
N22A C23A C49A Cl8 -172.4(5) . . . . ?
N22A C23A C49A C50A 68.4(8) . . . . ?
N24A C23A C49A Cl7 178.4(4) . . . . ?
N24A C23A C49A Cl8 60.4(7) . . . . ?
N24A C23A C49A C50A -58.8(7) . . . . ?
N24A C27A C28A N29A -179.8(6) . . . . ?
N24A C27A C28A N30A 0.3(11) . . . . ?
N26A O25A N29A C28A 1.9(7) . . . . ?
N26A C27A C28A N29A 1.3(8) . . . . ?
N26A C27A C28A N30A -178.7(6) . . . . ?
N29A O25A N26A C27A -1.2(7) . . . . ?
N30A C31A C57A Cl10 -50.9(6) . . . . ?
N30A C31A C57A Cl11 68.5(6) . . . . ?
N30A C31A C57A C58A -164.3(5) . . . . ?
N32A C31A C57A Cl10 -176.8(4) . . . . ?
N32A C31A C57A Cl11 -57.4(6) . . . . ?
N32A C31A C57A C58A 69.8(6) . . . . ?
C1 C39A C40A C35A -1.5(9) . . . . ?
C3A N6A C7A N8A -77.8(6) . . . . ?
C3A N6A C7A C33A 154.9(5) . . . . ?
C4A N32A C31A N30A 82.0(7) . . . . ?
C4A N32A C31A C57A -151.7(6) . . . . ?
C7A N6A C3A N2A -16.8(9) . . . . ?
C7A N6A C3A C4A 165.3(6) . . . . ?
C7A N8A C12A N13A 6.3(8) . . . . ?
C7A N8A C12A C11A -168.2(5) . . . . ?
C7A C33A C34A O34A -2.8(7) . . . . ?
C7A C33A C34A C35A 176.0(5) . . . . ?
C11A N14A C15A N16A -118.8(6) . . . . ?
C11A N14A C15A C41A 115.0(6) . . . . ?
C12A N8A C7A N6A 126.9(5) . . . . ?
C12A N8A C7A C33A -106.4(6) . . . . ?
C15A N14A C11A N10A -18.2(9) . . . . ?
C15A N14A C11A C12A 157.6(5) . . . . ?
C15A N16A C19A N18A 13.7(10) . . . . ?
C15A N16A C19A C20A -168.9(7) . . . . ?
C15A C41A C42A O42A 5.3(8) . . . . ?
C15A C41A C42A C43A -173.5(5) . . . . ?
C19A N16A C15A N14A 67.7(8) . . . . ?
C19A N16A C15A C41A -166.4(6) . . . . ?
C20A N22A C23A N24A -79.5(8) . . . . ?
C20A N22A C23A C49A 153.7(6) . . . . ?
C23A N22A C20A N21A 3.1(11) . . . . ?
C23A N22A C20A C19A -177.4(7) . . . . ?
C23A N24A C27A N26A 30.9(9) . . . . ?
C23A N24A C27A C28A -147.9(6) . . . . ?
C23A C49A C50A O50A -3.1(8) . . . . ?
C23A C49A C50A C51A -175.3(4) . . . . ?
C27A N24A C23A N22A 112.3(7) . . . . ?
C27A N24A C23A C49A -121.8(7) . . . . ?
C28A N30A C31A N32A -124.5(6) . . . . ?
C28A N30A C31A C57A 112.1(7) . . . . ?
C31A N30A C28A N29A -13.6(10) . . . . ?
C31A N30A C28A C27A 166.3(6) . . . . ?
C31A N32A C4A N5A 13.1(9) . . . . ?
C31A N32A C4A C3A -168.3(6) . . . . ?
C31A C57A C58A O58A 25.0(8) . . . . ?
C31A C57A C58A C59A -156.3(5) . . . . ?
C33A C34A C35A C36A 4.8(8) . . . . ?
C33A C34A C35A C40A -172.9(5) . . . . ?
C34A C35A C36A C37A -179.2(5) . . . . ?
C34A C35A C40A C39A -179.7(5) . . . . ?
C35A C36A C37A C1 -0.3(8) . . . . ?
C36A C35A C40A C39A 2.5(9) . . . . ?
C37A C1 C39A C40A -0.4(9) . . . . ?
C39A C1 C37A C36A 1.3(9) . . . . ?
C40A C35A C36A C37A -1.6(8) . . . . ?
C41A C42A C43A C44A -5.0(10) . . . . ?
C41A C42A C43A C48A 172.4(6) . . . . ?
C42A C43A C44A C45A 179.7(6) . . . . ?
C42A C43A C48A C47A -177.8(7) . . . . ?
C43A C44A C45A C46A -3.1(11) . . . . ?
C44A C43A C48A C47A -0.3(11) . . . . ?
C44A C45A C46A Cl6 -178.5(6) . . . . ?
C44A C45A C46A C47A 1.7(12) . . . . ?
C45A C46A C47A C48A 0.3(13) . . . . ?
C46A C47A C48A C43A -1.0(13) . . . . ?
C48A C43A C44A C45A 2.3(10) . . . . ?
C49A C50A C51A C52A -5.2(9) . . . . ?
C49A C50A C51A C52C -14.3(11) . . . . ?
C49A C50A C51A C56A -176.0(7) . . . . ?
C49A C50A C51A C56C 165.9(10) . . . . ?
C50A C51A C52A C53A -177.0(8) . . . . ?
C50A C51A C52C C53C 179.9(5) . . . . ?
C50A C51A C56A C55A 179.5(7) . . . . ?
C50A C51A C56C C55C 180.0(7) . . . . ?
C51A C52A C53A C54A 2.1(16) . . . . ?
C51A C52C C53C C54C 0.1(14) . . . . ?
C52A C51A C56A C55A 8.5(13) . . . . ?
C52A C53A C54A Cl9 -179.6(8) . . . . ?
C52A C53A C54A C55A 0.4(16) . . . . ?
C52C C51A C56C C55C 0.0(10) . . . . ?
C52C C53C C54C Cl25 -180.0(7) . . . . ?
C52C C53C C54C C55C 0.0(12) . . . . ?
C53A C54A C55A C56A 1.5(15) . . . . ?
C53C C54C C55C C56C -0.2(12) . . . . ?
C54A C55A C56A C51A -5.8(13) . . . . ?
C54C C55C C56C C51A 0.1(13) . . . . ?
C56A C51A C52A C53A -6.6(14) . . . . ?
C56C C51A C52C C53C -0.2(10) . . . . ?
C57A C58A C59A C60A -24.4(6) . . . . ?
C57A C58A C59A C64A 154.8(18) . . . . ?
C57A C58A C59A C64C 166(3) . . . . ?
C58A C59A C60A C61A -178.7(19) . . . . ?
C58A C59A C60A C61C -174(3) . . . . ?
C58A C59A C64A C63A -179(2) . . . . ?
C58A C59A C64C C63C 170(4) . . . . ?
C59A C60A C61A C62A -3(4) . . . . ?
C59A C60A C61C C62C 7(5) . . . . ?
C60A C59A C64A C63A 0(3) . . . . ?
C60A C59A C64C C63C 0(6) . . . . ?
C60A C61A C62A Cl12 -179(2) . . . . ?
C60A C61A C62A C63A 2(3) . . . . ?
C60A C61C C62C Cl26 179(3) . . . . ?
C60A C61C C62C C63C -3(5) . . . . ?
C61A C62A C63A C64A -1(3) . . . . ?
C61C C62C C63C C64C -3(5) . . . . ?
C62A C63A C64A C59A 0(4) . . . . ?
C62C C63C C64C C59A 5(6) . . . . ?
C64A C59A C60A C61A 2(3) . . . . ?
C64C C59A C60A C61C -6(4) . . . . ?
Cl13 C33B C34B O34B 124.2(5) . . . . ?
Cl13 C33B C34B C35B -58.4(7) . . . . ?
Cl14 C33B C34B O34B -116.3(5) . . . . ?
Cl14 C33B C34B C35B 61.0(7) . . . . ?
Cl15 C38B C39B C40B -179.2(5) . . . . ?
Cl16 C41B C42B O42B 124.4(5) . . . . ?
Cl16 C41B C42B C43B -56.0(6) . . . . ?
Cl17 C41B C42B O42B -116.5(5) . . . . ?
Cl17 C41B C42B C43B 63.1(6) . . . . ?
Cl18 C46B C47B C48B -179.4(5) . . . . ?
Cl19 C49B C50B O50B -123.3(5) . . . . ?
Cl19 C49B C50B C51B 58.7(6) . . . . ?
Cl20 C49B C50B O50B -5.2(7) . . . . ?
Cl20 C49B C50B C51B 176.8(4) . . . . ?
Cl21 C54B C55B C56B 178.5(5) . . . . ?
Cl22 C57B C58B O58B -8.8(10) . . . . ?
Cl22 C57B C58B C59B 168.0(6) . . . . ?
Cl23 C57B C58B O58B 108.3(8) . . . . ?
Cl23 C57B C58B C59B -74.8(7) . . . . ?
Cl24 C62B C63B C64B -179.5(7) . . . . ?
O1B N2B C3B N6B 178.1(6) . . . . ?
O1B N2B C3B C4B 0.2(8) . . . . ?
O1B N5B C4B N32B 179.7(6) . . . . ?
O1B N5B C4B C3B 0.0(8) . . . . ?
O9B N10B C11B N14B 175.8(5) . . . . ?
O9B N10B C11B C12B -1.3(6) . . . . ?
O9B N13B C12B N8B -175.8(5) . . . . ?
O9B N13B C12B C11B 0.5(6) . . . . ?
O17B N18B C19B N22B -176.6(5) . . . . ?
O17B N18B C19B C20B 0.9(7) . . . . ?
O17B N21B C20B N16B 178.5(5) . . . . ?
O17B N21B C20B C19B 0.3(7) . . . . ?
O25B N26B C27B N30B 177.4(5) . . . . ?
O25B N26B C27B C28B -2.1(7) . . . . ?
O25B N29B C28B N24B -176.4(5) . . . . ?
O25B N29B C28B C27B 0.5(7) . . . . ?
O34B C34B C35B C36B 171.2(6) . . . . ?
O34B C34B C35B C40B -7.0(9) . . . . ?
O42B C42B C43B C44B 170.4(6) . . . . ?
O42B C42B C43B C48B -9.8(8) . . . . ?
O50B C50B C51B C52B 176.5(6) . . . . ?
O50B C50B C51B C56B -4.4(8) . . . . ?
O58B C58B C59B C60B -147.4(9) . . . . ?
O58B C58B C59B C64B 32.7(12) . . . . ?
N2B O1B N5B C4B 0.1(8) . . . . ?
N2B C3B C4B N5B -0.1(9) . . . . ?
N2B C3B C4B N32B -179.8(7) . . . . ?
N5B O1B N2B C3B -0.2(8) . . . . ?
N6B C3B C4B N5B -177.8(7) . . . . ?
N6B C3B C4B N32B 2.5(12) . . . . ?
N6B C7B C33B Cl13 -61.4(6) . . . . ?
N6B C7B C33B Cl14 -179.5(4) . . . . ?
N6B C7B C33B C34B 60.8(6) . . . . ?
N8B C7B C33B Cl13 171.1(4) . . . . ?
N8B C7B C33B Cl14 52.9(6) . . . . ?
N8B C7B C33B C34B -66.8(6) . . . . ?
N10B O9B N13B C12B -1.4(6) . . . . ?
N10B C11B C12B N8B 176.7(5) . . . . ?
N10B C11B C12B N13B 0.5(6) . . . . ?
N13B O9B N10B C11B 1.7(6) . . . . ?
N14B C11B C12B N8B -0.3(9) . . . . ?
N14B C11B C12B N13B -176.5(5) . . . . ?
N14B C15B C41B Cl16 -57.4(5) . . . . ?
N14B C15B C41B Cl17 -174.8(4) . . . . ?
N14B C15B C41B C42B 62.0(6) . . . . ?
N16B C15B C41B Cl16 175.3(4) . . . . ?
N16B C15B C41B Cl17 57.8(5) . . . . ?
N16B C15B C41B C42B -65.4(6) . . . . ?
N18B O17B N21B C20B 0.3(7) . . . . ?
N18B C19B C20B N16B -178.9(6) . . . . ?
N18B C19B C20B N21B -0.8(7) . . . . ?
N21B O17B N18B C19B -0.7(7) . . . . ?
N22B C19B C20B N16B -1.6(10) . . . . ?
N22B C19B C20B N21B 176.5(6) . . . . ?
N22B C23B C49B Cl19 -179.3(4) . . . . ?
N22B C23B C49B Cl20 62.7(5) . . . . ?
N22B C23B C49B C50B -56.8(6) . . . . ?
N24B C23B C49B Cl19 55.2(5) . . . . ?
N24B C23B C49B Cl20 -62.8(5) . . . . ?
N24B C23B C49B C50B 177.7(4) . . . . ?
N26B O25B N29B C28B -1.8(7) . . . . ?
N26B C27B C28B N24B 177.9(6) . . . . ?
N26B C27B C28B N29B 1.1(7) . . . . ?
N29B O25B N26B C27B 2.5(7) . . . . ?
N30B C27B C28B N24B -1.6(9) . . . . ?
N30B C27B C28B N29B -178.4(6) . . . . ?
N30B C31B C57B Cl22 56.5(6) . . . . ?
N30B C31B C57B Cl23 -61.6(6) . . . . ?
N30B C31B C57B C58B 178.7(6) . . . . ?
N32B C31B C57B Cl22 -69.4(6) . . . . ?
N32B C31B C57B Cl23 172.6(4) . . . . ?
N32B C31B C57B C58B 52.8(8) . . . . ?
C3B N6B C7B N8B -108.4(6) . . . . ?
C3B N6B C7B C33B 125.0(6) . . . . ?
C4B N32B C31B N30B 97.5(7) . . . . ?
C4B N32B C31B C57B -138.3(6) . . . . ?
C7B N6B C3B N2B -21.2(9) . . . . ?
C7B N6B C3B C4B 156.2(6) . . . . ?
C7B N8B C12B N13B 9.4(8) . . . . ?
C7B N8B C12B C11B -166.2(5) . . . . ?
C7B C33B C34B O34B 3.1(8) . . . . ?
C7B C33B C34B C35B -179.6(5) . . . . ?
C11B N14B C15B N16B -119.1(5) . . . . ?
C11B N14B C15B C41B 114.9(6) . . . . ?
C12B N8B C7B N6B 129.7(5) . . . . ?
C12B N8B C7B C33B -104.6(6) . . . . ?
C15B N14B C11B N10B -13.7(8) . . . . ?
C15B N14B C11B C12B 162.9(5) . . . . ?
C15B N16B C20B N21B 16.8(8) . . . . ?
C15B N16B C20B C19B -165.3(6) . . . . ?
C15B C41B C42B O42B 5.2(7) . . . . ?
C15B C41B C42B C43B -175.2(5) . . . . ?
C19B N22B C23B N24B -80.3(6) . . . . ?
C19B N22B C23B C49B 154.9(5) . . . . ?
C20B N16B C15B N14B 83.0(6) . . . . ?
C20B N16B C15B C41B -150.1(5) . . . . ?
C23B N22B C19B N18B -21.0(8) . . . . ?
C23B N22B C19B C20B 162.0(6) . . . . ?
C23B N24B C28B N29B 7.7(9) . . . . ?
C23B N24B C28B C27B -168.6(5) . . . . ?
C23B C49B C50B O50B 114.5(6) . . . . ?
C23B C49B C50B C51B -63.5(6) . . . . ?
C27B N30B C31B N32B -120.1(6) . . . . ?
C27B N30B C31B C57B 118.0(6) . . . . ?
C28B N24B C23B N22B 123.4(5) . . . . ?
C28B N24B C23B C49B -114.0(6) . . . . ?
C31B N30B C27B N26B -10.2(9) . . . . ?
C31B N30B C27B C28B 169.2(5) . . . . ?
C31B N32B C4B N5B 24.3(9) . . . . ?
C31B N32B C4B C3B -156.0(6) . . . . ?
C31B C57B C58B O58B -131.3(8) . . . . ?
C31B C57B C58B C59B 45.5(9) . . . . ?
C33B C34B C35B C36B -6.0(9) . . . . ?
C33B C34B C35B C40B 175.8(6) . . . . ?
C34B C35B C36B C37B -177.6(5) . . . . ?
C34B C35B C40B C39B 177.7(6) . . . . ?
C35B C36B C37B C38B -0.7(9) . . . . ?
C36B C35B C40B C39B -0.6(10) . . . . ?
C36B C37B C38B Cl15 179.2(5) . . . . ?
C36B C37B C38B C39B 0.8(9) . . . . ?
C37B C38B C39B C40B -0.8(10) . . . . ?
C38B C39B C40B C35B 0.7(10) . . . . ?
C40B C35B C36B C37B 0.6(9) . . . . ?
C41B C42B C43B C44B -9.2(9) . . . . ?
C41B C42B C43B C48B 170.7(5) . . . . ?
C42B C43B C44B C45B -179.1(6) . . . . ?
C42B C43B C48B C47B 179.7(5) . . . . ?
C43B C44B C45B C46B -0.2(10) . . . . ?
C44B C43B C48B C47B -0.4(9) . . . . ?
C44B C45B C46B Cl18 179.9(5) . . . . ?
C44B C45B C46B C47B -1.3(10) . . . . ?
C45B C46B C47B C48B 1.9(10) . . . . ?
C46B C47B C48B C43B -1.0(9) . . . . ?
C48B C43B C44B C45B 1.0(9) . . . . ?
C49B C50B C51B C52B -5.5(8) . . . . ?
C49B C50B C51B C56B 173.6(5) . . . . ?
C50B C51B C52B C53B 178.8(5) . . . . ?
C50B C51B C56B C55B -176.5(6) . . . . ?
C51B C52B C53B C54B -1.9(9) . . . . ?
C52B C51B C56B C55B 2.7(9) . . . . ?
C52B C53B C54B Cl21 -176.2(5) . . . . ?
C52B C53B C54B C55B 1.9(9) . . . . ?
C53B C54B C55B C56B 0.5(9) . . . . ?
C54B C55B C56B C51B -2.8(10) . . . . ?
C56B C51B C52B C53B -0.3(8) . . . . ?
C57B C58B C59B C60B 35.8(11) . . . . ?
C57B C58B C59B C64B -144.1(7) . . . . ?
C58B C59B C60B C61B -178.0(8) . . . . ?
C58B C59B C64B C63B 177.2(8) . . . . ?
C59B C60B C61B C62B 0.0(14) . . . . ?
C60B C59B C64B C63B -2.7(12) . . . . ?
C60B C61B C62B Cl24 178.7(7) . . . . ?
C60B C61B C62B C63B -1.1(14) . . . . ?
C61B C62B C63B C64B 0.3(14) . . . . ?
C62B C63B C64B C59B 1.6(14) . . . . ?
C64B C59B C60B C61B 1.9(12) . . . . ?
C90 N89 C92 O92 0.2 . . . . ?
C91 N89 C92 O92 -179.9 . . . . ?
C97A N96A C95A O95A 0.0 . . . . ?
C98A N96A C95A O95A -179.9 . . . . ?
C86 N85 C88 O88 177.1(8) . . . . ?
C87 N85 C88 O88 0.6(13) . . . . ?

loop_
_platon_squeeze_void_nr
_platon_squeeze_void_average_x
_platon_squeeze_void_average_y
_platon_squeeze_void_average_z
_platon_squeeze_void_volume
_platon_squeeze_void_count_electrons
_platon_squeeze_void_content
1 0.536 0.264 0.249 110 21 ' '
2 0.829 -0.033 0.628 59 15 ' '

loop_
_exptl_oxdiff_crystal_face_indexfrac_h
_exptl_oxdiff_crystal_face_indexfrac_k
_exptl_oxdiff_crystal_face_indexfrac_l
_exptl_oxdiff_crystal_face_x
_exptl_oxdiff_crystal_face_y
_exptl_oxdiff_crystal_face_z
-0.0014 1.0021 -0.9971 -0.0256 -0.1234 -0.0027
0.0014 -1.0021 0.9971 0.0256 0.1234 0.0027
0.0009 -0.9994 -1.0022 0.0741 0.0026 0.0718
-0.0009 0.9994 1.0022 -0.0741 -0.0026 -0.0718
-0.9995 -0.0032 0.0002 -0.1240 0.0067 0.1003
0.9995 0.0032 -0.0002 0.1240 -0.0067 -0.1003
-0.0002 0.0013 -0.9996 0.0242 -0.0604 0.0346
0.0002 -0.0013 0.9996 -0.0242 0.0604 -0.0346
